data_1512964
loop_
_publ_author_name
'Giovanna Brancatelli'
'Andrea Pappalardo'
'Giuseppe Trusso Sfrazzetto'
'Anna Notti'
'Silvano Geremia'

_publ_section_title
;
 Mono- and dinuclear uranyl(VI) complexes with chiral Schiff base ligand
;
_journal_name_full
;
Inorganica Chimica Acta
;
_journal_page_first 25
_journal_page_last 29
_journal_paper_doi 10.1016/j.ica.2012.12.034
_journal_volume 396
_journal_year 2013
_chemical_absolute_configuration rmad
_chemical_formula_moiety 'C86 H67 N2 O7 U, C140 H117 N4 O13 U2, 2(C4 H12 N), 1.3(C7), 1.05(C2O), 2(O)'
_chemical_formula_sum 'C245.2 H208 N8 O23.05 U3'
_chemical_formula_weight 4349.68
_space_group_IT_number 19
_space_group_name_H-M_alt 'P 21 21 21'
_symmetry_cell_setting orthorhombic
_symmetry_space_group_name_Hall 'P 2ac 2ab'
_symmetry_space_group_name_H-M 'P 21 21 21'
_atom_sites_solution_hydrogens geom
_atom_sites_solution_primary direct
_atom_sites_solution_secondary difmap
_cell_angle_alpha 90
_cell_angle_beta 90
_cell_angle_gamma 90
_cell_formula_units_Z 4
_cell_length_a 19.6280(10)
_cell_length_b 30.001(2)
_cell_length_c 37.2050(10)
_cell_measurement_temperature 100(2)
_cell_measurement_theta_max 25.0
_cell_measurement_theta_min 1.5
_cell_volume 21908.5(19)
_computing_structure_refinement 'SHELXL-97 (Sheldrick, 2008)'
_diffrn_ambient_temperature 100(2)
_diffrn_measured_fraction_theta_full 0.999
_diffrn_measured_fraction_theta_max 0.999
_diffrn_radiation_monochromator graphite
_diffrn_radiation_type synchrotron
_diffrn_radiation_wavelength 0.7
_diffrn_reflns_av_unetI/netI 0.1031
_diffrn_reflns_limit_h_max 23
_diffrn_reflns_limit_h_min -23
_diffrn_reflns_limit_k_max 36
_diffrn_reflns_limit_k_min 0
_diffrn_reflns_limit_l_max 44
_diffrn_reflns_limit_l_min 0
_diffrn_reflns_number 40131
_diffrn_reflns_theta_full 25
_diffrn_reflns_theta_max 25
_diffrn_reflns_theta_min 1.08
_exptl_absorpt_coefficient_mu 2.085
_exptl_absorpt_correction_T_min 0.6137
_exptl_absorpt_correction_type refdelf
_exptl_absorpt_process_details
;
Parkin S,Moezzi B & Hope H, (1995) J. Appl. Cryst. 28, 53-56
Cubic fit to sin(theta)/lambda - 24 parameters
;
_exptl_crystal_density_diffrn 1.319
_exptl_crystal_density_method 'not measured'
_exptl_crystal_F_000 8782
_exptl_crystal_size_max 0.44
_exptl_crystal_size_mid 0.32
_exptl_crystal_size_min 0.12
_refine_diff_density_max 1.291
_refine_diff_density_min -1.04
_refine_diff_density_rms 0.141
_refine_ls_abs_structure_details 'Flack H D (1983), Acta Cryst. A39, 876-881'
_refine_ls_abs_structure_Flack 0.011(6)
_refine_ls_extinction_method none
_refine_ls_goodness_of_fit_ref 1.015
_refine_ls_hydrogen_treatment constr
_refine_ls_matrix_type full
_refine_ls_number_parameters 2460
_refine_ls_number_reflns 40131
_refine_ls_number_restraints 30
_refine_ls_restrained_S_all 1.015
_refine_ls_R_factor_all 0.0732
_refine_ls_R_factor_gt 0.0611
_refine_ls_shift/su_max 0.078
_refine_ls_shift/su_mean 0.032
_refine_ls_structure_factor_coef Fsqd
_refine_ls_weighting_details 'calc w=1/[\s^2^(Fo^2^)+(0.0958P)^2^+1.0758P] where P=(Fo^2^+2Fc^2^)/3'
_refine_ls_weighting_scheme calc
_refine_ls_wR_factor_gt 0.16
_refine_ls_wR_factor_ref 0.171
_reflns_number_gt 34496
_reflns_number_total 40131
_reflns_threshold_expression >2\s(I)
_cod_data_source_file ICA-2013-396-25-29.cif
_cod_data_source_block uranyl-salen-pyrene
_cod_database_code 1512964

loop_
_symmetry_equiv_pos_as_xyz
'x, y, z'
'-x+1/2, -y, z+1/2'
'x+1/2, -y+1/2, -z'
'-x, y+1/2, -z+1/2'

loop_
_atom_site_label
_atom_site_type_symbol
_atom_site_fract_x
_atom_site_fract_y
_atom_site_fract_z
_atom_site_U_iso_or_equiv
_atom_site_adp_type
_atom_site_occupancy
_atom_site_symmetry_multiplicity
_atom_site_calc_flag
_atom_site_refinement_flags
_atom_site_disorder_assembly
_atom_site_disorder_group
U1A U 0.171971(19) 0.551989(12) 0.305543(10) 0.04095(9) Uani 1 1 d . . .
N2A N 0.1797(4) 0.5101(2) 0.3674(2) 0.0359(16) Uani 1 1 d . . .
N1A N 0.1579(4) 0.6005(3) 0.3640(2) 0.0390(18) Uani 1 1 d . . .
O1A O 0.2634(4) 0.5471(3) 0.3106(2) 0.0514(18) Uani 1 1 d . . .
O2A O 0.0807(4) 0.5570(2) 0.3020(2) 0.0524(18) Uani 1 1 d . . .
O3A O 0.1778(4) 0.6261(2) 0.29367(18) 0.0474(16) Uani 1 1 d . . .
O4A O 0.1552(3) 0.4773(3) 0.29999(19) 0.0474(16) Uani 1 1 d . . .
O5A O 0.1918(6) 0.5457(3) 0.2458(2) 0.071(3) Uani 1 1 d . . .
O7A O 0.2425(4) 0.4252(2) 0.2193(2) 0.0475(16) Uani 1 1 d . . .
O8A O 0.1148(5) 0.7039(3) 0.2097(2) 0.068(2) Uani 1 1 d . . .
C1A C 0.1804(5) 0.5820(3) 0.3994(3) 0.042(2) Uani 1 1 d . . .
H1A H 0.156 0.5984 0.4189 0.05 Uiso 1 1 calc R . .
C2A C 0.1593(5) 0.5335(3) 0.4006(3) 0.041(2) Uani 1 1 d . . .
H2A H 0.1844 0.5193 0.421 0.049 Uiso 1 1 calc R . .
C3A C 0.2086(5) 0.4719(3) 0.3706(2) 0.040(2) Uani 1 1 d . . .
H3A H 0.2183 0.4624 0.3944 0.047 Uiso 1 1 calc R . .
C4A C 0.1250(5) 0.6382(3) 0.3649(3) 0.046(2) Uani 1 1 d . . .
H4A H 0.1147 0.6502 0.3879 0.056 Uiso 1 1 calc R . .
C5A C 0.2576(5) 0.5902(3) 0.4037(3) 0.045(2) Uani 1 1 d . . .
C6A C 0.2853(6) 0.5782(4) 0.4378(3) 0.056(3) Uani 1 1 d . . .
H6A H 0.2566 0.5659 0.4558 0.067 Uiso 1 1 calc R . .
C7A C 0.3547(6) 0.5844(5) 0.4447(4) 0.062(3) Uani 1 1 d . . .
H7A H 0.374 0.5748 0.4668 0.075 Uiso 1 1 calc R . .
C8A C 0.3944(7) 0.6047(5) 0.4190(4) 0.070(4) Uani 1 1 d . . .
H8A H 0.4413 0.6101 0.4237 0.084 Uiso 1 1 calc R . .
C9A C 0.3672(7) 0.6172(5) 0.3865(4) 0.072(4) Uani 1 1 d . . .
H9A H 0.3952 0.6314 0.3691 0.087 Uiso 1 1 calc R . .
C10A C 0.2981(6) 0.6091(4) 0.3786(3) 0.054(3) Uani 1 1 d . . .
H10A H 0.28 0.6169 0.3557 0.064 Uiso 1 1 calc R . .
C11A C 0.0841(6) 0.5276(4) 0.4077(3) 0.051(3) Uani 1 1 d . . .
C12A C 0.0578(9) 0.5384(10) 0.4403(5) 0.137(9) Uani 1 1 d U . .
H12A H 0.0869 0.5508 0.4581 0.165 Uiso 1 1 calc R . .
C13A C -0.0121(8) 0.5317(10) 0.4485(4) 0.141(9) Uani 1 1 d U . .
H13A H -0.0285 0.5368 0.4722 0.17 Uiso 1 1 calc R . .
C14A C -0.0541(7) 0.5183(7) 0.4230(4) 0.089(5) Uani 1 1 d . . .
H14A H -0.1012 0.5146 0.4281 0.106 Uiso 1 1 calc R . .
C15A C -0.0310(7) 0.5103(6) 0.3906(4) 0.081(5) Uani 1 1 d . . .
H15A H -0.0616 0.5009 0.3724 0.097 Uiso 1 1 calc R . .
C16A C 0.0366(7) 0.5152(6) 0.3827(4) 0.078(4) Uani 1 1 d . . .
H16A H 0.0513 0.5097 0.3588 0.094 Uiso 1 1 calc R . .
C17A C 0.2279(5) 0.4421(3) 0.3422(3) 0.040(2) Uani 1 1 d . . .
C18A C 0.2728(6) 0.4064(3) 0.3503(3) 0.047(2) Uani 1 1 d . . .
H18A H 0.2906 0.403 0.3739 0.057 Uiso 1 1 calc R . .
C19A C 0.2910(6) 0.3757(4) 0.3228(3) 0.048(2) Uani 1 1 d . . .
C20A C 0.2638(5) 0.3808(3) 0.2893(3) 0.047(2) Uani 1 1 d . . .
H20A H 0.276 0.36 0.2712 0.057 Uiso 1 1 calc R . .
C21A C 0.2194(5) 0.4148(3) 0.2806(3) 0.043(2) Uani 1 1 d . . .
C22A C 0.2002(4) 0.4466(3) 0.3072(3) 0.039(2) Uani 1 1 d . . .
C23A C 0.3381(7) 0.3358(4) 0.3306(4) 0.062(3) Uani 1 1 d . . .
C24A C 0.3936(6) 0.3322(5) 0.3035(4) 0.068(3) Uani 1 1 d . . .
H24A H 0.4214 0.3593 0.3041 0.101 Uiso 1 1 calc R . .
H24B H 0.3738 0.3285 0.2796 0.101 Uiso 1 1 calc R . .
H24C H 0.4223 0.3064 0.3091 0.101 Uiso 1 1 calc R . .
C25A C 0.3628(9) 0.3352(6) 0.3686(4) 0.092(5) Uani 1 1 d . . .
H25A H 0.3955 0.3107 0.3717 0.138 Uiso 1 1 calc R . .
H25B H 0.3241 0.3308 0.3848 0.138 Uiso 1 1 calc R . .
H25C H 0.3851 0.3636 0.3741 0.138 Uiso 1 1 calc R . .
C26A C 0.2949(8) 0.2919(5) 0.3253(5) 0.077(4) Uani 1 1 d . . .
H26A H 0.2719 0.293 0.3019 0.116 Uiso 1 1 calc R . .
H26B H 0.2608 0.2896 0.3444 0.116 Uiso 1 1 calc R . .
H26C H 0.3251 0.2659 0.3261 0.116 Uiso 1 1 calc R . .
C27A C 0.2036(6) 0.5472(4) 0.1834(3) 0.052(3) Uani 1 1 d . . .
C28A C 0.0570(6) 0.6981(4) 0.3390(4) 0.055(3) Uani 1 1 d . . .
H28A H 0.0428 0.7048 0.3628 0.066 Uiso 1 1 calc R . .
C29A C 0.0315(6) 0.7231(4) 0.3116(4) 0.057(3) Uani 1 1 d . . .
C30A C 0.0581(6) 0.7152(4) 0.2773(4) 0.058(3) Uani 1 1 d . . .
H30A H 0.0436 0.7333 0.2577 0.07 Uiso 1 1 calc R . .
C31A C 0.1051(5) 0.6817(3) 0.2712(3) 0.049(3) Uani 1 1 d . . .
C32A C 0.1306(5) 0.6557(3) 0.2999(3) 0.046(2) Uani 1 1 d . . .
C33A C -0.0193(7) 0.7605(4) 0.3193(4) 0.066(3) Uani 1 1 d . . .
C34A C 0.0131(11) 0.7960(6) 0.3418(7) 0.134(10) Uani 1 1 d . . .
H34A H -0.0218 0.8109 0.3563 0.201 Uiso 1 1 calc R . .
H34B H 0.0353 0.8179 0.3261 0.201 Uiso 1 1 calc R . .
H34C H 0.0472 0.7826 0.3577 0.201 Uiso 1 1 calc R . .
C35A C -0.0812(9) 0.7447(5) 0.3349(5) 0.095(5) Uani 1 1 d . . .
H35A H -0.0765 0.7438 0.3611 0.143 Uiso 1 1 calc R . .
H35B H -0.091 0.7147 0.3259 0.143 Uiso 1 1 calc R . .
H35C H -0.1186 0.7647 0.3284 0.143 Uiso 1 1 calc R . .
C36A C -0.0441(7) 0.7840(5) 0.2836(5) 0.078(4) Uani 1 1 d . . .
H36A H -0.0582 0.7613 0.2662 0.116 Uiso 1 1 calc R . .
H36B H -0.0066 0.8016 0.2735 0.116 Uiso 1 1 calc R . .
H36C H -0.0826 0.8036 0.289 0.116 Uiso 1 1 calc R . .
C37A C 0.1895(5) 0.4179(4) 0.2443(3) 0.047(2) Uani 1 1 d . . .
H37X H 0.1651 0.3899 0.2384 0.056 Uiso 1 1 calc R . .
H37Y H 0.1564 0.4428 0.2434 0.056 Uiso 1 1 calc R . .
C38A C 0.1338(5) 0.6695(4) 0.2343(3) 0.059(3) Uani 1 1 d . . .
H38X H 0.184 0.6669 0.2355 0.071 Uiso 1 1 calc R . .
H38Y H 0.115 0.6405 0.2263 0.071 Uiso 1 1 calc R . .
C39A C 0.1678(7) 0.5429(3) 0.2150(3) 0.062(3) Uani 1 1 d . . .
C40A C 0.0953(6) 0.5328(5) 0.2116(3) 0.064(3) Uani 1 1 d . . .
H40X H 0.0699 0.5261 0.2327 0.077 Uiso 1 1 calc R . .
C41A C 0.0635(7) 0.5326(5) 0.1799(4) 0.071(4) Uani 1 1 d . . .
H41A H 0.0157 0.528 0.1792 0.085 Uiso 1 1 calc R . .
C42A C 0.1019(7) 0.5395(5) 0.1451(4) 0.070(4) Uani 1 1 d . . .
C43A C 0.0726(8) 0.5390(7) 0.1120(4) 0.092(6) Uani 1 1 d . . .
H43A H 0.0252 0.5329 0.1102 0.11 Uiso 1 1 calc R . .
C44A C 0.1068(8) 0.5464(8) 0.0823(4) 0.099(6) Uani 1 1 d . . .
H44A H 0.0833 0.5477 0.0599 0.119 Uiso 1 1 calc R . .
C45A C 0.1795(9) 0.5528(7) 0.0832(4) 0.094(5) Uani 1 1 d . . .
C46A C 0.2188(9) 0.5627(7) 0.0527(4) 0.095(5) Uani 1 1 d . . .
H46A H 0.1969 0.5669 0.0302 0.114 Uiso 1 1 calc R . .
C47A C 0.2850(9) 0.5662(7) 0.0549(4) 0.101(6) Uani 1 1 d . . .
H47A H 0.3106 0.5689 0.0333 0.121 Uiso 1 1 calc R . .
C48A C 0.3190(8) 0.5660(5) 0.0869(4) 0.074(4) Uani 1 1 d . . .
H48A H 0.3667 0.5716 0.0869 0.089 Uiso 1 1 calc R . .
C49A C 0.2861(8) 0.5578(5) 0.1201(4) 0.072(4) Uani 1 1 d . . .
C50A C 0.2089(7) 0.5523(5) 0.1181(3) 0.068(3) Uani 1 1 d . . .
C51A C 0.1732(7) 0.5448(4) 0.1492(3) 0.061(3) Uani 1 1 d . . .
C52A C 0.2260(7) 0.4285(4) 0.1831(3) 0.055(3) Uani 1 1 d . . .
C53A C 0.1570(6) 0.4237(4) 0.1708(3) 0.055(3) Uani 1 1 d . . .
H53A H 0.1211 0.4175 0.1872 0.066 Uiso 1 1 calc R . .
C54A C 0.1440(8) 0.4284(5) 0.1344(4) 0.067(3) Uani 1 1 d . . .
H54A H 0.0982 0.4266 0.1263 0.081 Uiso 1 1 calc R . .
C55A C 0.1938(9) 0.4354(5) 0.1100(4) 0.080(4) Uani 1 1 d . . .
C56A C 0.2617(8) 0.4388(4) 0.1221(3) 0.066(3) Uani 1 1 d . . .
C57A C 0.2777(6) 0.4352(3) 0.1589(3) 0.050(2) Uani 1 1 d . . .
C58A C 0.3477(6) 0.4387(3) 0.1710(4) 0.056(3) Uani 1 1 d . . .
H58A H 0.3581 0.4358 0.1958 0.067 Uiso 1 1 calc R . .
C59A C 0.3988(7) 0.4461(5) 0.1469(4) 0.076(4) Uani 1 1 d . . .
H59A H 0.4446 0.4487 0.1549 0.091 Uiso 1 1 calc R . .
C60A C 0.3827(10) 0.4502(6) 0.1088(4) 0.086(5) Uani 1 1 d . . .
C61A C 0.4347(11) 0.4574(7) 0.0832(7) 0.123(8) Uani 1 1 d . . .
H61A H 0.4804 0.4625 0.0907 0.148 Uiso 1 1 calc R . .
C62A C 0.4175(14) 0.4569(12) 0.0454(6) 0.165(13) Uani 1 1 d . . .
H62A H 0.4528 0.4544 0.028 0.198 Uiso 1 1 calc R . .
C63A C 0.3550(11) 0.4599(9) 0.0350(6) 0.123(8) Uani 1 1 d . . .
H63A H 0.3446 0.4678 0.0109 0.148 Uiso 1 1 calc R . .
C64A C 0.3010(13) 0.4511(8) 0.0601(5) 0.111(7) Uani 1 1 d . . .
C65A C 0.3144(8) 0.4466(5) 0.0974(4) 0.078(4) Uani 1 1 d . . .
C66A C 0.1813(12) 0.4397(6) 0.0723(5) 0.102(6) Uani 1 1 d . . .
H66A H 0.1361 0.4359 0.0637 0.122 Uiso 1 1 calc R . .
C67A C 0.2297(15) 0.4487(8) 0.0493(5) 0.126(8) Uani 1 1 d . . .
H67A H 0.2181 0.4537 0.0248 0.151 Uiso 1 1 calc R . .
C68A C 0.1463(7) 0.7022(4) 0.1768(3) 0.056(3) Uani 1 1 d . . .
C69A C 0.1905(7) 0.6691(4) 0.1652(4) 0.067(3) Uani 1 1 d . . .
H69X H 0.2014 0.6455 0.1812 0.081 Uiso 1 1 calc R . .
C70A C 0.2184(7) 0.6687(4) 0.1326(4) 0.059(3) Uani 1 1 d . . .
H70A H 0.2455 0.6441 0.1252 0.071 Uiso 1 1 calc R . .
C71A C 0.2074(6) 0.7055(4) 0.1084(4) 0.062(3) Uani 1 1 d . . .
C72A C 0.2391(7) 0.7069(5) 0.0732(4) 0.068(4) Uani 1 1 d . . .
H72A H 0.2671 0.6828 0.0656 0.082 Uiso 1 1 calc R . .
C73A C 0.2292(8) 0.7421(5) 0.0510(4) 0.070(4) Uani 1 1 d . . .
H73A H 0.2527 0.7437 0.0287 0.084 Uiso 1 1 calc R . .
C74A C 0.1843(7) 0.7759(4) 0.0609(3) 0.062(3) Uani 1 1 d . . .
C75A C 0.1710(10) 0.8129(5) 0.0395(4) 0.088(5) Uani 1 1 d . . .
H75A H 0.1941 0.8154 0.0171 0.106 Uiso 1 1 calc R . .
C76A C 0.1258(8) 0.8464(6) 0.0490(4) 0.078(4) Uani 1 1 d . . .
H76A H 0.1176 0.8701 0.0327 0.094 Uiso 1 1 calc R . .
C77A C 0.0926(7) 0.8462(5) 0.0816(4) 0.076(4) Uani 1 1 d . . .
H77A H 0.0627 0.8699 0.0878 0.092 Uiso 1 1 calc R . .
C78A C 0.1036(7) 0.8099(4) 0.1063(3) 0.065(3) Uani 1 1 d . . .
C79A C 0.1499(6) 0.7749(4) 0.0953(3) 0.057(3) Uani 1 1 d . . .
C80A C 0.1622(6) 0.7388(4) 0.1189(3) 0.048(2) Uani 1 1 d . . .
C81A C 0.1309(6) 0.7381(4) 0.1535(3) 0.053(3) Uani 1 1 d . . .
C82A C 0.0862(6) 0.7731(4) 0.1636(3) 0.054(3) Uani 1 1 d . . .
H82A H 0.0648 0.7727 0.1865 0.065 Uiso 1 1 calc R . .
C83A C 0.0736(6) 0.8085(4) 0.1397(4) 0.064(3) Uani 1 1 d . . .
H83A H 0.0437 0.8318 0.1468 0.077 Uiso 1 1 calc R . .
C84A C 0.2779(8) 0.5557(5) 0.1838(4) 0.067(3) Uani 1 1 d . . .
H84A H 0.3008 0.5587 0.2061 0.081 Uiso 1 1 calc R . .
C85A C 0.1030(6) 0.6632(3) 0.3338(3) 0.048(2) Uani 1 1 d . . .
C86A C 0.3124(7) 0.5593(4) 0.1540(3) 0.060(3) Uani 1 1 d . . .
H86A H 0.3603 0.5632 0.1561 0.073 Uiso 1 1 calc R . .
U1B U 0.716188(17) 0.476403(10) 0.284374(9) 0.03420(8) Uani 1 1 d . . .
U1C U 0.614779(17) 0.616522(10) 0.279083(9) 0.03399(8) Uani 1 1 d . . .
OH O 0.6649(4) 0.5455(2) 0.2762(3) 0.061(2) Uani 1 1 d . . .
HH H 0.6612 0.5429 0.2508 0.073 Uiso 1 1 calc R . .
N1B N 0.7354(4) 0.3971(2) 0.2583(2) 0.0379(17) Uani 1 1 d . . .
N2B N 0.7907(4) 0.4241(3) 0.3219(2) 0.0391(17) Uani 1 1 d . . .
O1B O 0.7844(4) 0.4923(2) 0.25467(19) 0.0437(15) Uani 1 1 d . . .
O2B O 0.6500(4) 0.4595(2) 0.31392(19) 0.0446(16) Uani 1 1 d . . .
O3B O 0.6469(4) 0.4643(2) 0.23531(19) 0.0453(17) Uani 1 1 d . . .
O4B O 0.7690(3) 0.5130(2) 0.33052(17) 0.0376(14) Uani 1 1 d . . .
O5B O 0.8068(6) 0.6121(3) 0.3973(4) 0.116(5) Uani 1 1 d U . .
O6B O 0.5602(5) 0.5247(3) 0.14478(19) 0.060(2) Uani 1 1 d . . .
N1C N 0.5474(4) 0.6791(3) 0.3097(2) 0.0402(18) Uani 1 1 d . . .
N2C N 0.5975(4) 0.6884(3) 0.2417(2) 0.0400(18) Uani 1 1 d . . .
O1C O 0.6861(4) 0.6388(2) 0.3023(2) 0.0467(16) Uani 1 1 d . . .
O2C O 0.5408(4) 0.5952(2) 0.25716(19) 0.0460(16) Uani 1 1 d . . .
O3C O 0.5698(4) 0.5917(2) 0.33208(17) 0.0391(15) Uani 1 1 d . . .
O4C O 0.6760(4) 0.6128(2) 0.22669(18) 0.0458(16) Uani 1 1 d . . .
O5C O 0.5284(3) 0.5102(2) 0.39644(19) 0.0403(15) Uani 1 1 d . . .
O6C O 0.8119(5) 0.5632(3) 0.1547(3) 0.066(2) Uani 1 1 d . . .
C1B C 0.7653(5) 0.3634(3) 0.2819(3) 0.040(2) Uani 1 1 d . . .
H1B H 0.7857 0.3394 0.2666 0.048 Uiso 1 1 calc R . .
C2B C 0.8225(5) 0.3851(3) 0.3042(3) 0.043(2) Uani 1 1 d . . .
H2B H 0.8385 0.3636 0.3229 0.052 Uiso 1 1 calc R . .
C3B C 0.7937(5) 0.4249(3) 0.3564(3) 0.042(2) Uani 1 1 d . . .
H3B H 0.8098 0.3987 0.3679 0.051 Uiso 1 1 calc R . .
C4B C 0.7317(5) 0.3867(3) 0.2246(3) 0.045(2) Uani 1 1 d . . .
H4B H 0.7529 0.3594 0.218 0.055 Uiso 1 1 calc R . .
C5B C 0.7112(5) 0.3429(3) 0.3055(3) 0.042(2) Uani 1 1 d . . .
C6B C 0.6428(6) 0.3536(4) 0.3018(4) 0.060(3) Uani 1 1 d . . .
H6B H 0.6296 0.3744 0.2839 0.072 Uiso 1 1 calc R . .
C7B C 0.5929(6) 0.3346(4) 0.3236(4) 0.070(4) Uani 1 1 d . . .
H7B H 0.5464 0.3429 0.3209 0.084 Uiso 1 1 calc R . .
C8B C 0.6119(7) 0.3035(4) 0.3494(4) 0.063(3) Uani 1 1 d . . .
H8B H 0.5783 0.2893 0.3638 0.076 Uiso 1 1 calc R . .
C9B C 0.6792(6) 0.2934(4) 0.3539(4) 0.062(3) Uani 1 1 d . . .
H9B H 0.6924 0.2741 0.3729 0.075 Uiso 1 1 calc R . .
C10B C 0.7278(6) 0.3107(3) 0.3315(3) 0.052(3) Uani 1 1 d . . .
H10B H 0.7736 0.3008 0.3336 0.062 Uiso 1 1 calc R . .
C11B C 0.8838(5) 0.4016(3) 0.2825(3) 0.041(2) Uani 1 1 d . . .
C12B C 0.9026(6) 0.3800(4) 0.2498(3) 0.059(3) Uani 1 1 d . . .
H12B H 0.8783 0.3549 0.2411 0.071 Uiso 1 1 calc R . .
C13B C 0.9591(7) 0.3975(5) 0.2310(4) 0.069(3) Uani 1 1 d . . .
H13B H 0.9714 0.3853 0.2083 0.083 Uiso 1 1 calc R . .
C14B C 0.9958(6) 0.4315(5) 0.2451(4) 0.071(4) Uani 1 1 d . . .
H14B H 1.0346 0.4416 0.2322 0.085 Uiso 1 1 calc R . .
C15B C 0.9797(6) 0.4522(4) 0.2771(5) 0.071(4) Uani 1 1 d . . .
H15B H 1.0062 0.4759 0.2866 0.086 Uiso 1 1 calc R . .
C16B C 0.9213(6) 0.4357(4) 0.2947(4) 0.063(3) Uani 1 1 d . . .
H16B H 0.9078 0.4495 0.3166 0.076 Uiso 1 1 calc R . .
C17B C 0.7754(5) 0.4611(3) 0.3793(3) 0.040(2) Uani 1 1 d . . .
C18B C 0.7727(5) 0.4540(3) 0.4161(3) 0.042(2) Uani 1 1 d . . .
H18B H 0.7798 0.4246 0.4248 0.05 Uiso 1 1 calc R . .
C19B C 0.7602(5) 0.4877(3) 0.4410(3) 0.044(2) Uani 1 1 d . . .
C20B C 0.7579(5) 0.5320(3) 0.4267(3) 0.039(2) Uani 1 1 d . . .
H20B H 0.7522 0.5564 0.4427 0.047 Uiso 1 1 calc R . .
C21B C 0.7638(5) 0.5402(3) 0.3902(3) 0.038(2) Uani 1 1 d . . .
C22B C 0.7676(5) 0.5049(3) 0.3651(3) 0.037(2) Uani 1 1 d . . .
C23B C 0.7540(6) 0.4785(4) 0.4814(3) 0.053(3) Uani 1 1 d . . .
C24B C 0.7097(8) 0.5130(4) 0.4993(4) 0.076(4) Uani 1 1 d . . .
H24D H 0.7096 0.5081 0.5254 0.113 Uiso 1 1 calc R . .
H24E H 0.6631 0.5107 0.4901 0.113 Uiso 1 1 calc R . .
H24F H 0.7277 0.5428 0.4942 0.113 Uiso 1 1 calc R . .
C25B C 0.8250(7) 0.4787(5) 0.4982(3) 0.070(3) Uani 1 1 d . . .
H25D H 0.8429 0.5092 0.4984 0.105 Uiso 1 1 calc R . .
H25E H 0.8554 0.4596 0.484 0.105 Uiso 1 1 calc R . .
H25F H 0.8224 0.4674 0.5229 0.105 Uiso 1 1 calc R . .
C26B C 0.7228(9) 0.4330(4) 0.4876(3) 0.069(4) Uani 1 1 d . . .
H26D H 0.7112 0.4297 0.5131 0.104 Uiso 1 1 calc R . .
H26E H 0.7555 0.4099 0.4807 0.104 Uiso 1 1 calc R . .
H26F H 0.6814 0.4301 0.473 0.104 Uiso 1 1 calc R . .
C27B C 0.7601(5) 0.5880(3) 0.3770(3) 0.041(2) Uani 1 1 d . . .
H27X H 0.7717 0.5895 0.3511 0.049 Uiso 1 1 calc R . .
H27Y H 0.7135 0.6 0.3804 0.049 Uiso 1 1 calc R . .
C28B C 0.6999(5) 0.4107(3) 0.1965(3) 0.044(2) Uani 1 1 d . . .
C29B C 0.7087(6) 0.3950(3) 0.1615(3) 0.050(3) Uani 1 1 d . . .
H29B H 0.7356 0.3691 0.1577 0.06 Uiso 1 1 calc R . .
C30B C 0.6790(6) 0.4163(3) 0.1316(3) 0.050(3) Uani 1 1 d . A .
C31B C 0.6388(6) 0.4536(3) 0.1379(3) 0.045(2) Uani 1 1 d . . .
H31B H 0.6183 0.4683 0.1181 0.054 Uiso 1 1 calc R . .
C32B C 0.6277(6) 0.4698(3) 0.1720(3) 0.047(2) Uani 1 1 d . . .
C33B C 0.6582(5) 0.4501(3) 0.2023(3) 0.041(2) Uani 1 1 d . . .
C34B C 0.6909(7) 0.3987(4) 0.0930(3) 0.056(3) Uani 1 1 d . . .
C35B C 0.7448(16) 0.4351(10) 0.0763(8) 0.102(9) Uiso 0.65 1 d P A 1
H35D H 0.7557 0.4269 0.0515 0.152 Uiso 0.65 1 calc PR A 1
H35E H 0.7865 0.4351 0.0908 0.152 Uiso 0.65 1 calc PR A 1
H35F H 0.7242 0.4648 0.0768 0.152 Uiso 0.65 1 calc PR A 1
C36B C 0.6254(19) 0.3941(12) 0.0745(10) 0.124(11) Uiso 0.65 1 d P A 1
H36D H 0.633 0.3829 0.0501 0.187 Uiso 0.65 1 calc PR A 1
H36E H 0.6029 0.4232 0.0733 0.187 Uiso 0.65 1 calc PR A 1
H36F H 0.5964 0.3732 0.0878 0.187 Uiso 0.65 1 calc PR A 1
C37B C 0.7344(16) 0.3523(10) 0.0928(8) 0.102(8) Uiso 0.65 1 d P A 1
H37A H 0.7406 0.3421 0.068 0.152 Uiso 0.65 1 calc PR A 1
H37B H 0.7096 0.3295 0.1065 0.152 Uiso 0.65 1 calc PR A 1
H37C H 0.779 0.3573 0.1039 0.152 Uiso 0.65 1 calc PR A 1
C38B C 0.7692(15) 0.4068(10) 0.0840(8) 0.042(6) Uiso 0.35 1 d P A 2
H38A H 0.7791 0.4388 0.085 0.064 Uiso 0.35 1 calc PR A 2
H38B H 0.7792 0.3956 0.0599 0.064 Uiso 0.35 1 calc PR A 2
H38C H 0.7975 0.3911 0.1016 0.064 Uiso 0.35 1 calc PR A 2
C39B C 0.6716(15) 0.3492(9) 0.0917(7) 0.039(6) Uiso 0.35 1 d P A 2
H39A H 0.6789 0.3377 0.0674 0.059 Uiso 0.35 1 calc PR A 2
H39B H 0.6236 0.3457 0.0983 0.059 Uiso 0.35 1 calc PR A 2
H39C H 0.7001 0.3325 0.1087 0.059 Uiso 0.35 1 calc PR A 2
C40B C 0.6500(13) 0.4227(8) 0.0631(7) 0.032(5) Uiso 0.35 1 d P A 2
H40A H 0.6612 0.4546 0.0632 0.048 Uiso 0.35 1 calc PR A 2
H40B H 0.6011 0.4189 0.0675 0.048 Uiso 0.35 1 calc PR A 2
H40C H 0.6617 0.4099 0.0397 0.048 Uiso 0.35 1 calc PR A 2
C41B C 0.5827(6) 0.5096(3) 0.1789(3) 0.047(2) Uani 1 1 d . . .
H41B H 0.5433 0.501 0.1941 0.056 Uiso 1 1 calc R . .
H41C H 0.6085 0.5333 0.1914 0.056 Uiso 1 1 calc R . .
C42B C 0.7990(11) 0.6589(5) 0.4003(4) 0.092(5) Uani 1 1 d . . .
C43B C 0.7613(9) 0.6848(5) 0.3730(4) 0.081(4) Uani 1 1 d . . .
H43B H 0.744 0.6695 0.3526 0.097 Uiso 1 1 calc R . .
C44B C 0.7505(11) 0.7285(5) 0.3755(5) 0.104(7) Uani 1 1 d . . .
H44B H 0.7234 0.7439 0.3584 0.125 Uiso 1 1 calc R . .
C45B C 0.7829(14) 0.7522(6) 0.4066(7) 0.126(9) Uani 1 1 d . D .
C46B C 0.7758(17) 0.7995(7) 0.4100(8) 0.159(12) Uani 1 1 d . D .
H46B H 0.7559 0.8154 0.3906 0.191 Uiso 1 1 calc R . .
C47B C 0.8187(13) 0.7259(7) 0.4321(5) 0.110(7) Uani 1 1 d . . .
C48B C 0.8264(11) 0.6819(6) 0.4292(6) 0.107(6) Uani 1 1 d . D .
C49B C 0.8596(18) 0.6564(8) 0.4605(7) 0.171(10) Uani 1 1 d U . .
H49B H 0.8595 0.6248 0.4595 0.205 Uiso 1 1 calc R D .
C50B C 0.8862(19) 0.6740(9) 0.4869(7) 0.176(10) Uani 1 1 d U D .
H50B H 0.9147 0.6589 0.5035 0.212 Uiso 1 1 calc R B 3
C51B C 0.796(2) 0.8232(9) 0.4397(10) 0.196(16) Uani 1 1 d . . .
H51B H 0.7904 0.8545 0.4422 0.235 Uiso 1 1 calc R C 3
C52B C 0.5255(6) 0.5637(3) 0.1431(3) 0.050(3) Uani 1 1 d . . .
C53B C 0.5069(5) 0.5899(4) 0.1731(3) 0.049(2) Uani 1 1 d . . .
H53B H 0.5194 0.5809 0.1967 0.059 Uiso 1 1 calc R . .
C54B C 0.4700(5) 0.6292(4) 0.1678(3) 0.049(3) Uani 1 1 d . . .
H54B H 0.4539 0.6453 0.1881 0.059 Uiso 1 1 calc R . .
C55B C 0.4567(6) 0.6449(4) 0.1342(3) 0.048(2) Uani 1 1 d . . .
C56B C 0.4232(6) 0.6865(4) 0.1284(3) 0.056(3) Uani 1 1 d . . .
H56B H 0.4079 0.7031 0.1486 0.067 Uiso 1 1 calc R . .
C57B C 0.4121(7) 0.7033(4) 0.0944(3) 0.062(3) Uani 1 1 d . . .
H57B H 0.3933 0.7323 0.0918 0.074 Uiso 1 1 calc R . .
C58B C 0.4280(6) 0.6788(4) 0.0635(4) 0.057(3) Uani 1 1 d . . .
C59B C 0.4183(9) 0.6939(6) 0.0297(4) 0.083(4) Uani 1 1 d . . .
H59B H 0.3985 0.7225 0.0263 0.099 Uiso 1 1 calc R . .
C60B C 0.4365(8) 0.6688(6) -0.0003(3) 0.079(4) Uani 1 1 d . . .
H60B H 0.4273 0.6798 -0.0237 0.095 Uiso 1 1 calc R . .
C61B C 0.4662(9) 0.6301(6) 0.0039(4) 0.093(6) Uani 1 1 d . . .
H61B H 0.4795 0.6142 -0.017 0.112 Uiso 1 1 calc R . .
C62B C 0.4796(8) 0.6105(5) 0.0382(3) 0.074(4) Uani 1 1 d . . .
C63B C 0.4615(7) 0.6361(4) 0.0682(4) 0.063(3) Uani 1 1 d . . .
C64B C 0.5107(7) 0.5787(4) 0.1076(3) 0.056(3) Uani 1 1 d . . .
C65B C 0.5265(8) 0.5540(5) 0.0773(4) 0.074(4) Uani 1 1 d . . .
H65B H 0.5477 0.5258 0.0802 0.088 Uiso 1 1 calc R . .
C66B C 0.5128(10) 0.5686(6) 0.0432(4) 0.094(6) Uani 1 1 d . . .
H66B H 0.5252 0.551 0.0231 0.113 Uiso 1 1 calc R . .
C67B C 0.4760(5) 0.6206(4) 0.1038(3) 0.049(2) Uani 1 1 d . . .
C2C C 0.5193(5) 0.7159(3) 0.2878(3) 0.039(2) Uani 1 1 d . . .
H2C H 0.5093 0.742 0.3038 0.047 Uiso 1 1 calc R . .
C3C C 0.6022(5) 0.6927(3) 0.2073(3) 0.039(2) Uani 1 1 d . . .
H3C H 0.5816 0.7184 0.1972 0.047 Uiso 1 1 calc R . .
C4C C 0.5487(5) 0.6854(3) 0.3439(3) 0.039(2) Uani 1 1 d . . .
H4C H 0.5344 0.714 0.3518 0.047 Uiso 1 1 calc R . .
C5C C 0.4540(5) 0.7015(4) 0.2689(3) 0.045(2) Uani 1 1 d . . .
C6C C 0.4259(7) 0.7305(6) 0.2440(4) 0.073(4) Uani 1 1 d . . .
H6C H 0.4454 0.7587 0.2389 0.087 Uiso 1 1 calc R . .
C7C C 0.3668(8) 0.7155(10) 0.2268(4) 0.117(9) Uani 1 1 d . . .
H7C H 0.3482 0.7336 0.2083 0.141 Uiso 1 1 calc R . .
C8C C 0.3342(8) 0.6767(9) 0.2347(5) 0.104(8) Uani 1 1 d . . .
H8C H 0.2943 0.6677 0.2222 0.125 Uiso 1 1 calc R . .
C9C C 0.3614(7) 0.6514(6) 0.2613(5) 0.089(5) Uani 1 1 d . . .
H9C H 0.3387 0.6249 0.2684 0.106 Uiso 1 1 calc R . .
C10C C 0.4207(6) 0.6632(4) 0.2783(4) 0.058(3) Uani 1 1 d . . .
H10C H 0.4388 0.6447 0.2966 0.07 Uiso 1 1 calc R . .
C11C C 0.6344(5) 0.7544(3) 0.2771(3) 0.043(2) Uani 1 1 d . . .
C12C C 0.6236(7) 0.7924(4) 0.2976(3) 0.062(3) Uani 1 1 d . . .
H12C H 0.5783 0.8011 0.3033 0.074 Uiso 1 1 calc R . .
C13C C 0.6783(7) 0.8180(4) 0.3100(4) 0.064(3) Uani 1 1 d . . .
H13C H 0.6693 0.8434 0.3246 0.077 Uiso 1 1 calc R . .
C14C C 0.7428(8) 0.8080(4) 0.3019(4) 0.068(3) Uani 1 1 d . . .
H14C H 0.7791 0.8267 0.3094 0.081 Uiso 1 1 calc R . .
C15C C 0.7555(7) 0.7697(4) 0.2822(3) 0.060(3) Uani 1 1 d . . .
H15C H 0.8012 0.7615 0.277 0.072 Uiso 1 1 calc R . .
C16C C 0.7023(5) 0.7428(3) 0.2700(3) 0.046(2) Uani 1 1 d . . .
H16C H 0.7121 0.7165 0.2567 0.055 Uiso 1 1 calc R . .
C17C C 0.6732(5) 0.6258(3) 0.1928(3) 0.041(2) Uani 1 1 d . . .
C18C C 0.6346(5) 0.6632(3) 0.1827(3) 0.040(2) Uani 1 1 d . . .
C19C C 0.6346(6) 0.6771(3) 0.1466(3) 0.046(2) Uani 1 1 d . . .
H19C H 0.6085 0.7025 0.14 0.056 Uiso 1 1 calc R . .
C20C C 0.6717(6) 0.6550(4) 0.1201(3) 0.048(2) Uani 1 1 d . . .
C21C C 0.7073(5) 0.6176(4) 0.1315(3) 0.045(2) Uani 1 1 d . . .
H21C H 0.732 0.6014 0.1139 0.054 Uiso 1 1 calc R . .
C22C C 0.7096(6) 0.6021(3) 0.1663(3) 0.050(2) Uani 1 1 d . . .
C23C C 0.7502(6) 0.5628(4) 0.1757(4) 0.057(3) Uani 1 1 d . . .
H23A H 0.7614 0.5634 0.2017 0.069 Uiso 1 1 calc R . .
H23B H 0.724 0.5354 0.1706 0.069 Uiso 1 1 calc R . .
C24C C 0.6783(8) 0.6720(5) 0.0812(3) 0.069(4) Uani 1 1 d . . .
C25C C 0.6671(19) 0.6304(7) 0.0556(5) 0.173(15) Uani 1 1 d . . .
H25G H 0.623 0.6331 0.0434 0.259 Uiso 1 1 calc R . .
H25H H 0.6678 0.6029 0.0699 0.259 Uiso 1 1 calc R . .
H25I H 0.7036 0.6294 0.0376 0.259 Uiso 1 1 calc R . .
C26C C 0.7410(10) 0.6939(9) 0.0764(6) 0.126(8) Uani 1 1 d . . .
H26G H 0.7555 0.7071 0.0992 0.189 Uiso 1 1 calc R . .
H26H H 0.7358 0.7174 0.0583 0.189 Uiso 1 1 calc R . .
H26I H 0.7753 0.6724 0.0683 0.189 Uiso 1 1 calc R . .
C27C C 0.6209(10) 0.7034(5) 0.0705(4) 0.090(5) Uani 1 1 d . . .
H27A H 0.6151 0.7263 0.089 0.134 Uiso 1 1 calc R . .
H27B H 0.5785 0.6865 0.0679 0.134 Uiso 1 1 calc R . .
H27C H 0.6321 0.7177 0.0475 0.134 Uiso 1 1 calc R . .
C28C C 0.5689(5) 0.6552(3) 0.3715(3) 0.037(2) Uani 1 1 d . . .
C29C C 0.5791(6) 0.6715(3) 0.4058(3) 0.047(2) Uani 1 1 d . . .
H29C H 0.5739 0.7027 0.4096 0.057 Uiso 1 1 calc R . .
C30C C 0.5968(6) 0.6447(3) 0.4356(3) 0.047(3) Uani 1 1 d . . .
C31C C 0.5972(5) 0.5987(3) 0.4282(3) 0.041(2) Uani 1 1 d . . .
H31C H 0.6052 0.579 0.4477 0.049 Uiso 1 1 calc R . .
C32C C 0.5870(5) 0.5800(3) 0.3950(3) 0.040(2) Uani 1 1 d . . .
C33C C 0.5759(5) 0.6085(3) 0.3645(2) 0.0343(19) Uani 1 1 d . . .
C34C C 0.5929(5) 0.5306(3) 0.3899(3) 0.042(2) Uani 1 1 d . . .
H34D H 0.6079 0.524 0.3651 0.051 Uiso 1 1 calc R . .
H34E H 0.6272 0.5183 0.4067 0.051 Uiso 1 1 calc R . .
C35C C 0.8422(6) 0.5244(4) 0.1460(3) 0.057(3) Uani 1 1 d . . .
C36C C 0.8397(7) 0.4866(4) 0.1674(3) 0.064(3) Uani 1 1 d . . .
H36G H 0.815 0.4869 0.1894 0.077 Uiso 1 1 calc R . .
C37C C 0.8732(6) 0.4491(4) 0.1566(3) 0.061(3) Uani 1 1 d . . .
H37D H 0.8728 0.4238 0.1719 0.073 Uiso 1 1 calc R . .
C38C C 0.9092(6) 0.4464(4) 0.1228(3) 0.053(3) Uani 1 1 d . . .
C39C C 0.9443(7) 0.4064(5) 0.1103(4) 0.074(4) Uani 1 1 d . . .
H39D H 0.9437 0.3803 0.1248 0.088 Uiso 1 1 calc R . .
C40C C 0.9778(7) 0.4057(5) 0.0782(4) 0.075(4) Uani 1 1 d . . .
H40D H 1.0026 0.38 0.0711 0.09 Uiso 1 1 calc R . .
C41C C 0.9755(7) 0.4444(5) 0.0550(3) 0.064(3) Uani 1 1 d . . .
C42C C 1.0084(7) 0.4445(6) 0.0218(4) 0.078(4) Uani 1 1 d . . .
H42C H 1.0307 0.4179 0.0142 0.094 Uiso 1 1 calc R . .
C43C C 1.0103(8) 0.4794(7) 0.0004(4) 0.089(5) Uani 1 1 d . . .
H43C H 1.0329 0.4776 -0.0221 0.107 Uiso 1 1 calc R . .
C44C C 0.9776(7) 0.5204(6) 0.0114(3) 0.076(4) Uani 1 1 d . . .
H44C H 0.9794 0.5461 -0.0035 0.091 Uiso 1 1 calc R . .
C45C C 0.9431(6) 0.5216(5) 0.0446(3) 0.058(3) Uani 1 1 d . . .
C46C C 0.9426(5) 0.4828(4) 0.0676(3) 0.049(2) Uani 1 1 d . . .
C47C C 0.9105(6) 0.4850(4) 0.1018(3) 0.052(3) Uani 1 1 d . . .
C48C C 0.8761(5) 0.5237(4) 0.1126(3) 0.043(2) Uani 1 1 d . . .
C49C C 0.8779(6) 0.5617(4) 0.0888(3) 0.058(3) Uani 1 1 d . . .
H49C H 0.8552 0.5883 0.0957 0.07 Uiso 1 1 calc R . .
C50C C 0.9109(6) 0.5605(4) 0.0570(3) 0.058(3) Uani 1 1 d . . .
H50C H 0.9123 0.5867 0.0426 0.069 Uiso 1 1 calc R . .
C51C C 0.5296(6) 0.4645(3) 0.4051(3) 0.042(2) Uani 1 1 d . . .
C52C C 0.5870(6) 0.4381(3) 0.3997(3) 0.049(2) Uani 1 1 d . . .
H52C H 0.6268 0.4497 0.3885 0.059 Uiso 1 1 calc R . .
C53C C 0.5836(7) 0.3951(4) 0.4110(3) 0.061(3) Uani 1 1 d . . .
H53C H 0.6227 0.3769 0.4075 0.074 Uiso 1 1 calc R . .
C54C C 0.5272(6) 0.3759(3) 0.4272(3) 0.050(3) Uani 1 1 d . . .
C55C C 0.5224(7) 0.3312(4) 0.4396(4) 0.065(3) Uani 1 1 d . . .
H55C H 0.5619 0.3131 0.4372 0.078 Uiso 1 1 calc R . .
C56C C 0.4673(7) 0.3120(4) 0.4542(4) 0.064(3) Uani 1 1 d . . .
H56C H 0.4682 0.2817 0.4616 0.077 Uiso 1 1 calc R . .
C57C C 0.4053(7) 0.3393(4) 0.4586(3) 0.061(3) Uani 1 1 d . . .
C58C C 0.3465(8) 0.3228(4) 0.4739(3) 0.066(4) Uani 1 1 d . . .
H58C H 0.3457 0.2933 0.483 0.08 Uiso 1 1 calc R . .
C59C C 0.2908(8) 0.3479(5) 0.4760(3) 0.070(4) Uani 1 1 d . . .
H59C H 0.2501 0.3346 0.4847 0.084 Uiso 1 1 calc R . .
C60C C 0.2890(7) 0.3920(5) 0.4662(3) 0.066(3) Uani 1 1 d . . .
H60C H 0.2494 0.4096 0.4701 0.079 Uiso 1 1 calc R . .
C61C C 0.3492(6) 0.4110(4) 0.4498(3) 0.052(3) Uani 1 1 d . . .
C62C C 0.4081(5) 0.3857(4) 0.4460(3) 0.044(2) Uani 1 1 d . . .
C63C C 0.4667(6) 0.4032(4) 0.4307(3) 0.048(3) Uani 1 1 d . . .
C64C C 0.4696(5) 0.4483(3) 0.4197(3) 0.042(2) Uani 1 1 d . . .
C65C C 0.4087(6) 0.4743(4) 0.4246(3) 0.051(3) Uani 1 1 d . . .
H65C H 0.4089 0.5048 0.4175 0.061 Uiso 1 1 calc R . .
C66C C 0.3534(6) 0.4577(4) 0.4384(3) 0.051(3) Uani 1 1 d . . .
H66C H 0.3147 0.4763 0.4412 0.061 Uiso 1 1 calc R . .
C67C C 0.6106(8) 0.6651(4) 0.4723(3) 0.060(3) Uani 1 1 d . . .
C68C C 0.6506(15) 0.6354(6) 0.4951(5) 0.167(11) Uani 1 1 d U . .
H68X H 0.6517 0.6472 0.5197 0.251 Uiso 1 1 calc R . .
H68B H 0.6972 0.6333 0.4857 0.251 Uiso 1 1 calc R . .
H68C H 0.6298 0.6057 0.4952 0.251 Uiso 1 1 calc R . .
C69C C 0.6428(10) 0.7089(5) 0.4694(4) 0.092(6) Uani 1 1 d . . .
H69A H 0.6163 0.7276 0.453 0.138 Uiso 1 1 calc R . .
H69B H 0.6892 0.7054 0.4601 0.138 Uiso 1 1 calc R . .
H69C H 0.6443 0.7229 0.4932 0.138 Uiso 1 1 calc R . .
C70C C 0.5433(16) 0.6725(13) 0.4888(8) 0.24(2) Uani 1 1 d U . .
H70X H 0.5192 0.6961 0.4757 0.364 Uiso 1 1 calc R . .
H70B H 0.5492 0.6816 0.5139 0.364 Uiso 1 1 calc R . .
H70C H 0.5167 0.6449 0.4878 0.364 Uiso 1 1 calc R . .
C1AA C 0.8339(17) 0.7549(10) 0.4606(7) 0.106(13) Uiso 0.5 1 d PG D 3
C1BB C 0.864(2) 0.7338(8) 0.4899(9) 0.105(12) Uiso 0.5 1 d PG D 3
C1CC C 0.880(2) 0.7582(12) 0.5204(9) 2.0(10) Uiso 0.5 1 d PG D 3
H1CC H 0.9007 0.7437 0.5404 2.4 Uiso 0.5 1 calc PR D 3
C1DD C 0.868(2) 0.8037(12) 0.5215(8) 0.139(17) Uiso 0.5 1 d PG D 3
H1DD H 0.8791 0.8204 0.5424 0.167 Uiso 0.5 1 calc PR D 3
C1EE C 0.8379(19) 0.8249(8) 0.4922(9) 0.148(19) Uiso 0.5 1 d PG D 3
H1EE H 0.8292 0.856 0.493 0.177 Uiso 0.5 1 calc PR D 3
C1FF C 0.8211(16) 0.8004(10) 0.4617(8) 0.088(10) Uiso 0.5 1 d PG D 3
C1GG C 0.8617(17) 0.7443(9) 0.4671(8) 0.094(10) Uiso 0.5 1 d PG D 4
C1HH C 0.889(2) 0.7197(9) 0.4953(10) 0.15(2) Uiso 0.5 1 d PG D 4
C1II C 0.9129(18) 0.7412(14) 0.5258(8) 0.136(16) Uiso 0.5 1 d PG D 4
H1II H 0.9313 0.7244 0.5451 0.163 Uiso 0.5 1 calc PR D 4
C1LL C 0.910(2) 0.7874(15) 0.5281(9) 0.21(3) Uiso 0.5 1 d PG D 4
H1LL H 0.9267 0.8022 0.5489 0.255 Uiso 0.5 1 calc PR D 4
C1MM C 0.883(2) 0.8121(9) 0.4999(11) 0.24(4) Uiso 0.5 1 d PG D 4
H1MM H 0.8813 0.8437 0.5014 0.291 Uiso 0.5 1 calc PR D 4
C1NN C 0.8589(16) 0.7905(9) 0.4694(8) 0.089(9) Uiso 0.5 1 d PG D 4
C65D C 0.5752(5) 0.7292(3) 0.2605(3) 0.039(2) Uani 1 1 d . . .
H65D H 0.5537 0.7491 0.2422 0.047 Uiso 1 1 calc R . .
N1TA N 0.9037(5) 0.5917(3) 0.2770(4) 0.066(3) Uani 1 1 d . . .
C1TA C 0.9147(9) 0.5620(6) 0.2465(6) 0.105(6) Uani 1 1 d . . .
H1T1 H 0.9633 0.5551 0.2444 0.158 Uiso 1 1 calc R . .
H1T2 H 0.899 0.5766 0.2244 0.158 Uiso 1 1 calc R . .
H1T3 H 0.889 0.5343 0.2502 0.158 Uiso 1 1 calc R . .
C2TA C 0.9525(8) 0.6303(6) 0.2742(6) 0.109(7) Uani 1 1 d . . .
H2T1 H 0.9508 0.6479 0.2963 0.163 Uiso 1 1 calc R . .
H2T2 H 0.9395 0.6491 0.2537 0.163 Uiso 1 1 calc R . .
H2T3 H 0.9988 0.619 0.2705 0.163 Uiso 1 1 calc R . .
C2TB C 0.4098(10) 0.5215(7) 0.2625(4) 0.101(6) Uani 1 1 d . . .
H2T4 H 0.3601 0.5241 0.2619 0.152 Uiso 1 1 calc R . .
H2T5 H 0.4248 0.501 0.2436 0.152 Uiso 1 1 calc R . .
H2T6 H 0.4303 0.5509 0.2585 0.152 Uiso 1 1 calc R . .
C3TA C 0.9101(8) 0.5676(6) 0.3089(7) 0.109(7) Uani 1 1 d . . .
H3T1 H 0.8691 0.5496 0.3127 0.164 Uiso 1 1 calc R . .
H3T2 H 0.9158 0.5884 0.329 0.164 Uiso 1 1 calc R . .
H3T3 H 0.95 0.5481 0.3074 0.164 Uiso 1 1 calc R . .
C4TA C 0.8314(6) 0.6085(5) 0.2744(5) 0.076(4) Uani 1 1 d . . .
H4T1 H 0.7998 0.5837 0.2784 0.114 Uiso 1 1 calc R . .
H4T2 H 0.8237 0.6211 0.2504 0.114 Uiso 1 1 calc R . .
H4T3 H 0.8239 0.6316 0.2926 0.114 Uiso 1 1 calc R . .
N1TB N 0.4317(4) 0.5040(3) 0.2982(3) 0.054(2) Uani 1 1 d . . .
C1TB C 0.5067(7) 0.4913(4) 0.2949(6) 0.093(6) Uani 1 1 d . . .
H1T4 H 0.5147 0.4771 0.2716 0.14 Uiso 1 1 calc R . .
H1T5 H 0.5188 0.4706 0.3142 0.14 Uiso 1 1 calc R . .
H1T6 H 0.5349 0.5182 0.2968 0.14 Uiso 1 1 calc R . .
C3TB C 0.3896(7) 0.4669(5) 0.3096(7) 0.108(7) Uani 1 1 d . . .
H3T4 H 0.4168 0.4466 0.3246 0.162 Uiso 1 1 calc R . .
H3T5 H 0.3728 0.4508 0.2885 0.162 Uiso 1 1 calc R . .
H3T6 H 0.3509 0.478 0.3236 0.162 Uiso 1 1 calc R . .
C4TB C 0.4295(7) 0.5409(5) 0.3230(4) 0.072(4) Uani 1 1 d . . .
H4T4 H 0.3844 0.5549 0.3221 0.108 Uiso 1 1 calc R . .
H4T5 H 0.4643 0.5628 0.3163 0.108 Uiso 1 1 calc R . .
H4T6 H 0.4384 0.5301 0.3474 0.108 Uiso 1 1 calc R . .
C1TD C 0.9205(10) 0.8423(6) 0.1946(6) 0.083(5) Uiso 0.85 1 d P . .
C2TD C 0.9075(7) 0.8549(4) 0.1541(3) 0.091(6) Uiso 0.85 1 d PG . .
C3TD C 0.8724(8) 0.8240(4) 0.1334(4) 0.102(6) Uiso 0.85 1 d PG . .
C4TD C 0.8596(8) 0.8328(5) 0.0973(4) 0.119(8) Uiso 0.85 1 d PG . .
C5TD C 0.8819(8) 0.8725(5) 0.0820(3) 0.103(6) Uiso 0.85 1 d PG . .
C6TD C 0.9170(7) 0.9034(4) 0.1028(3) 0.088(5) Uiso 0.85 1 d PG . .
C7TD C 0.9298(6) 0.8946(4) 0.1389(3) 0.071(4) Uiso 0.85 1 d PG . .
C1TC C 0.985(2) 0.6327(14) 0.1550(11) 0.094(11) Uiso 0.45 1 d P . .
C2TC C 0.9360(14) 0.6623(9) 0.1689(9) 0.106(13) Uiso 0.45 1 d PG . .
C3TC C 0.9670(10) 0.6978(11) 0.1864(9) 0.120(15) Uiso 0.45 1 d PG . .
C4TC C 0.9275(14) 0.7313(9) 0.2017(8) 0.114(14) Uiso 0.45 1 d PG . .
C5TC C 0.8569(13) 0.7292(7) 0.1994(7) 0.092(11) Uiso 0.45 1 d PG . .
C6TC C 0.8258(10) 0.6937(9) 0.1819(7) 0.075(8) Uiso 0.45 1 d PG . .
C7TC C 0.8654(15) 0.6602(8) 0.1667(8) 0.133(18) Uiso 0.45 1 d PG . .
O2AT O 0.5417(15) 0.3166(9) 0.1667(8) 0.113(8) Uiso 0.5 1 d P . .
C1ET C 0.515(2) 0.3806(14) 0.2160(12) 0.111(12) Uiso 0.5 1 d P . .
C2ET C 0.5327(18) 0.3628(11) 0.1790(9) 0.085(9) Uiso 0.5 1 d P . .
C3ET C 0.412(2) 0.3192(14) 0.0927(12) 0.045(9) Uiso 0.25 1 d P . .
C4ET C 0.477(4) 0.325(2) 0.1158(19) 0.085(18) Uiso 0.25 1 d P . .
O2ET O 0.5053(17) 0.2807(10) 0.1029(9) 0.055(7) Uiso 0.25 1 d P . .
C5ET C 1.0484(13) 0.6660(8) 0.0591(7) 0.025(5) Uiso 0.3 1 d P . .
O6E7 O 0.9666(16) 0.7394(10) 0.0787(8) 0.068(8) Uiso 0.3 1 d P . .
C7ET C 0.999(2) 0.7100(12) 0.0773(10) 0.050(8) Uiso 0.3 1 d P . .
O1W O 0.9089(11) 0.6893(7) 0.0285(6) 0.084(6) Uiso 0.5 1 d P . .
O2W O 0.7580(14) 0.2564(9) 0.2109(7) 0.107(8) Uiso 0.5 1 d P . .
O4W O 0.0777(15) 0.7199(10) 0.4455(8) 0.119(9) Uiso 0.5 1 d P . .
O3W O 0.6959(14) 0.7978(9) 0.5455(7) 0.109(8) Uiso 0.5 1 d P . .

loop_
_atom_site_aniso_label
_atom_site_aniso_U_11
_atom_site_aniso_U_22
_atom_site_aniso_U_33
_atom_site_aniso_U_23
_atom_site_aniso_U_13
_atom_site_aniso_U_12
U1A 0.03848(18) 0.04802(19) 0.03634(19) 0.00032(15) -0.00408(16) 0.00509(16)
N2A 0.035(4) 0.041(4) 0.031(4) -0.006(3) -0.007(3) -0.004(3)
N1A 0.039(4) 0.041(4) 0.038(4) -0.004(3) -0.004(3) 0.005(3)
O1A 0.044(4) 0.061(4) 0.049(4) 0.005(4) 0.002(3) 0.001(3)
O2A 0.040(4) 0.050(4) 0.067(5) 0.002(4) -0.014(4) 0.003(3)
O3A 0.051(4) 0.048(4) 0.044(4) 0.006(3) -0.004(3) 0.006(3)
O4A 0.038(4) 0.058(4) 0.046(4) -0.011(3) -0.012(3) 0.007(3)
O5A 0.109(8) 0.077(6) 0.026(4) 0.001(4) -0.001(4) 0.005(5)
O7A 0.051(4) 0.052(4) 0.039(4) -0.002(3) 0.003(3) 0.006(3)
O8A 0.064(5) 0.072(5) 0.069(6) 0.025(4) 0.010(5) 0.007(4)
C1A 0.037(5) 0.046(5) 0.042(5) -0.008(4) -0.011(4) 0.008(4)
C2A 0.040(5) 0.052(5) 0.032(5) -0.001(4) 0.005(4) 0.002(4)
C3A 0.040(5) 0.049(5) 0.030(4) 0.004(4) -0.003(4) -0.007(4)
C4A 0.042(6) 0.043(5) 0.054(6) -0.002(4) -0.007(5) 0.006(4)
C5A 0.044(6) 0.049(5) 0.042(5) -0.014(4) -0.017(5) 0.003(4)
C6A 0.048(6) 0.062(6) 0.057(7) -0.013(5) -0.010(6) 0.009(5)
C7A 0.036(6) 0.088(9) 0.063(8) -0.011(7) -0.016(6) 0.019(6)
C8A 0.046(7) 0.077(8) 0.086(10) -0.020(7) -0.029(7) 0.016(6)
C9A 0.061(8) 0.073(8) 0.083(9) -0.023(7) 0.005(7) -0.009(7)
C10A 0.043(6) 0.070(7) 0.049(6) -0.007(5) 0.001(5) 0.001(5)
C11A 0.049(6) 0.070(7) 0.033(5) -0.002(5) 0.005(4) -0.002(5)
C12A 0.059(9) 0.29(3) 0.067(10) -0.031(14) 0.002(8) -0.049(14)
C13A 0.050(8) 0.32(3) 0.051(8) -0.036(13) 0.021(7) -0.039(13)
C14A 0.046(7) 0.156(16) 0.064(8) 0.004(10) 0.006(7) 0.003(9)
C15A 0.039(6) 0.154(16) 0.051(7) 0.013(8) 0.005(6) -0.005(8)
C16A 0.052(7) 0.132(14) 0.050(7) 0.008(8) -0.008(6) -0.026(8)
C17A 0.037(5) 0.038(5) 0.045(5) -0.003(4) 0.005(4) 0.000(4)
C18A 0.047(6) 0.041(5) 0.054(6) 0.002(4) 0.011(5) -0.002(4)
C19A 0.042(6) 0.056(6) 0.047(6) 0.003(5) -0.003(5) 0.008(5)
C20A 0.046(5) 0.043(5) 0.053(6) -0.012(5) 0.007(5) 0.000(4)
C21A 0.040(5) 0.051(5) 0.040(5) -0.012(4) 0.002(5) -0.005(4)
C22A 0.029(4) 0.042(5) 0.045(5) 0.001(4) -0.004(4) 0.000(4)
C23A 0.067(8) 0.053(6) 0.065(8) -0.002(5) -0.001(6) 0.010(6)
C24A 0.048(6) 0.082(8) 0.073(8) -0.001(7) 0.001(7) 0.014(6)
C25A 0.107(12) 0.106(12) 0.063(9) -0.008(8) -0.028(9) 0.051(10)
C26A 0.070(9) 0.066(8) 0.096(11) -0.012(7) 0.026(8) 0.003(7)
C27A 0.061(7) 0.054(6) 0.040(5) -0.004(5) -0.011(5) 0.000(5)
C28A 0.045(6) 0.050(6) 0.069(7) -0.008(5) -0.009(6) -0.001(5)
C29A 0.053(7) 0.040(5) 0.076(8) 0.006(5) -0.006(6) -0.003(5)
C30A 0.052(6) 0.047(5) 0.076(8) 0.009(6) -0.003(6) -0.014(5)
C31A 0.037(5) 0.042(5) 0.068(7) 0.013(5) -0.007(5) 0.000(4)
C32A 0.038(5) 0.043(5) 0.056(6) 0.011(4) -0.007(5) -0.006(4)
C33A 0.067(8) 0.043(6) 0.090(10) 0.012(6) 0.006(7) 0.009(5)
C34A 0.122(15) 0.069(10) 0.21(2) -0.083(13) -0.067(16) 0.048(10)
C35A 0.095(12) 0.074(9) 0.116(14) 0.014(9) 0.005(11) 0.037(9)
C36A 0.056(7) 0.081(9) 0.096(11) 0.011(9) -0.011(8) 0.019(6)
C37A 0.048(6) 0.053(6) 0.038(5) -0.017(4) -0.002(5) 0.003(5)
C38A 0.033(5) 0.074(7) 0.071(8) 0.027(6) 0.002(5) -0.004(5)
C39A 0.088(9) 0.046(5) 0.053(7) 0.006(5) 0.007(7) 0.011(6)
C40A 0.057(7) 0.082(8) 0.053(7) -0.006(6) 0.019(6) -0.001(6)
C41A 0.046(7) 0.085(9) 0.082(9) 0.002(7) 0.012(7) -0.002(6)
C42A 0.056(8) 0.088(9) 0.066(8) -0.018(7) -0.015(6) -0.013(7)
C43A 0.063(9) 0.155(17) 0.059(8) 0.008(9) -0.017(7) -0.027(10)
C44A 0.073(10) 0.19(2) 0.036(7) -0.012(9) -0.012(7) -0.017(12)
C45A 0.082(11) 0.138(15) 0.062(9) -0.009(9) 0.007(8) 0.008(11)
C46A 0.079(10) 0.138(15) 0.068(9) -0.011(9) -0.012(8) -0.028(11)
C47A 0.072(10) 0.170(19) 0.059(9) 0.000(10) -0.006(8) -0.035(12)
C48A 0.063(8) 0.087(9) 0.072(9) 0.008(7) 0.000(7) -0.013(7)
C49A 0.079(9) 0.064(7) 0.072(8) 0.005(6) 0.008(8) -0.008(7)
C50A 0.061(8) 0.090(9) 0.053(7) 0.003(7) -0.002(6) -0.023(7)
C51A 0.068(8) 0.064(7) 0.052(7) -0.001(5) 0.008(6) 0.009(6)
C52A 0.073(8) 0.054(6) 0.037(5) -0.003(4) -0.006(5) 0.018(6)
C53A 0.050(7) 0.059(6) 0.057(7) 0.001(5) 0.002(5) 0.003(5)
C54A 0.069(8) 0.079(9) 0.054(7) -0.007(6) -0.016(7) 0.007(7)
C55A 0.084(10) 0.082(10) 0.073(9) -0.001(8) -0.017(8) -0.005(8)
C56A 0.080(9) 0.064(8) 0.053(7) -0.001(6) 0.002(6) -0.011(7)
C57A 0.059(7) 0.039(5) 0.051(6) -0.003(4) 0.008(6) -0.006(5)
C58A 0.066(7) 0.038(5) 0.064(7) -0.009(5) 0.010(6) -0.002(5)
C59A 0.061(8) 0.094(10) 0.073(9) -0.012(8) 0.019(7) 0.005(8)
C60A 0.099(12) 0.088(10) 0.070(9) 0.005(8) 0.033(9) 0.015(10)
C61A 0.087(13) 0.127(17) 0.16(2) 0.035(15) 0.031(14) -0.018(12)
C62A 0.121(19) 0.29(4) 0.088(15) 0.05(2) 0.052(14) 0.01(2)
C63A 0.085(13) 0.21(3) 0.075(12) 0.000(13) 0.017(10) -0.013(15)
C64A 0.130(18) 0.135(17) 0.066(10) 0.019(11) 0.025(11) 0.001(14)
C65A 0.078(10) 0.073(8) 0.081(10) -0.016(8) 0.011(8) -0.003(8)
C66A 0.136(16) 0.105(13) 0.064(10) 0.010(9) 0.012(11) 0.005(12)
C67A 0.16(2) 0.142(19) 0.071(12) 0.001(12) -0.015(14) -0.033(18)
C68A 0.066(7) 0.054(6) 0.048(6) 0.016(5) 0.004(6) 0.000(5)
C69A 0.066(8) 0.051(6) 0.085(10) 0.011(6) 0.008(7) 0.001(6)
C70A 0.054(7) 0.052(6) 0.072(8) -0.005(5) 0.011(6) -0.001(5)
C71A 0.051(7) 0.052(6) 0.082(9) -0.011(6) 0.004(6) 0.003(5)
C72A 0.072(9) 0.075(8) 0.059(7) -0.030(7) 0.011(6) -0.011(7)
C73A 0.084(10) 0.067(8) 0.060(8) -0.018(6) 0.005(7) -0.012(7)
C74A 0.076(8) 0.074(8) 0.037(6) 0.021(5) -0.007(6) -0.013(7)
C75A 0.124(14) 0.065(8) 0.075(10) 0.021(7) -0.014(10) -0.018(9)
C76A 0.084(10) 0.090(10) 0.061(8) 0.027(7) -0.015(8) -0.019(9)
C77A 0.061(8) 0.080(9) 0.088(10) 0.039(8) -0.022(7) -0.013(7)
C78A 0.061(8) 0.074(8) 0.059(7) 0.021(6) -0.019(6) -0.032(6)
C79A 0.047(6) 0.079(8) 0.044(6) 0.010(6) 0.002(5) 0.005(6)
C80A 0.049(6) 0.054(6) 0.040(5) 0.002(4) 0.000(5) -0.007(5)
C81A 0.048(6) 0.058(6) 0.054(6) 0.012(5) -0.002(5) 0.002(5)
C82A 0.055(7) 0.058(6) 0.048(6) 0.007(5) 0.004(5) 0.002(5)
C83A 0.051(7) 0.058(7) 0.082(9) 0.006(6) 0.008(6) 0.022(6)
C84A 0.074(8) 0.070(7) 0.058(7) -0.009(6) 0.005(7) -0.001(7)
C85A 0.049(6) 0.037(5) 0.059(7) 0.001(4) -0.007(5) 0.000(4)
C86A 0.066(8) 0.058(7) 0.057(7) -0.009(6) -0.008(6) 0.009(6)
U1B 0.03620(17) 0.03085(14) 0.03556(17) 0.00053(13) 0.00371(14) 0.00257(13)
U1C 0.03407(16) 0.03152(14) 0.03637(17) 0.00166(13) 0.00337(14) 0.00301(12)
OH 0.084(5) 0.023(3) 0.076(6) 0.001(3) 0.002(5) 0.024(3)
N1B 0.049(5) 0.034(4) 0.030(4) -0.004(3) 0.000(3) 0.006(3)
N2B 0.035(4) 0.041(4) 0.042(4) 0.011(3) -0.002(4) 0.002(3)
O1B 0.048(4) 0.037(3) 0.045(4) -0.003(3) 0.007(3) 0.001(3)
O2B 0.044(4) 0.043(4) 0.047(4) 0.001(3) 0.004(3) 0.003(3)
O3B 0.052(4) 0.044(4) 0.039(4) -0.011(3) -0.006(3) 0.012(3)
O4B 0.038(4) 0.039(3) 0.035(3) 0.001(3) -0.004(3) -0.006(3)
O5B 0.105(8) 0.043(5) 0.200(13) -0.005(6) -0.093(9) -0.007(5)
O6B 0.086(6) 0.058(4) 0.038(4) -0.011(4) -0.018(4) 0.021(4)
N1C 0.047(5) 0.037(4) 0.037(4) 0.004(3) -0.002(4) 0.003(3)
N2C 0.039(4) 0.038(4) 0.043(5) 0.004(3) 0.009(4) 0.009(3)
O1C 0.040(4) 0.042(3) 0.057(4) -0.002(3) 0.002(3) 0.005(3)
O2C 0.051(4) 0.045(4) 0.042(4) -0.005(3) 0.011(3) 0.007(3)
O3C 0.049(4) 0.035(3) 0.034(3) -0.002(3) 0.011(3) 0.001(3)
O4C 0.043(4) 0.049(4) 0.045(4) 0.008(3) 0.015(3) 0.014(3)
O5C 0.042(4) 0.031(3) 0.048(4) 0.008(3) 0.005(3) -0.001(3)
O6C 0.067(5) 0.045(4) 0.087(6) 0.004(4) 0.037(5) 0.012(4)
C1B 0.048(5) 0.027(4) 0.046(5) 0.000(4) 0.000(5) 0.005(3)
C2B 0.043(5) 0.037(4) 0.049(5) -0.002(4) 0.004(5) -0.002(4)
C3B 0.045(6) 0.033(4) 0.048(6) 0.011(4) 0.006(5) 0.009(4)
C4B 0.040(5) 0.037(4) 0.059(6) -0.004(5) 0.014(5) 0.008(4)
C5B 0.032(5) 0.037(4) 0.056(6) -0.001(4) -0.002(5) -0.008(4)
C6B 0.059(7) 0.038(5) 0.083(9) 0.020(5) -0.001(6) -0.008(5)
C7B 0.046(6) 0.051(6) 0.112(11) 0.032(7) 0.009(7) 0.009(5)
C8B 0.059(7) 0.052(6) 0.079(8) 0.006(6) 0.005(7) -0.012(6)
C9B 0.052(7) 0.052(6) 0.082(9) 0.011(6) -0.002(7) -0.014(5)
C10B 0.046(6) 0.044(5) 0.065(7) 0.012(5) -0.001(5) -0.005(5)
C11B 0.039(5) 0.037(4) 0.045(5) 0.000(4) 0.003(5) 0.002(4)
C12B 0.053(7) 0.067(7) 0.059(7) -0.019(6) 0.005(5) -0.006(6)
C13B 0.066(8) 0.080(9) 0.061(8) -0.019(6) 0.013(6) 0.006(7)
C14B 0.044(6) 0.074(8) 0.094(10) 0.019(8) 0.024(7) 0.001(6)
C15B 0.050(6) 0.052(6) 0.112(11) -0.032(7) 0.020(8) -0.013(5)
C16B 0.037(6) 0.077(8) 0.076(9) -0.027(7) 0.017(6) -0.003(5)
C17B 0.035(5) 0.035(4) 0.050(5) 0.002(4) -0.007(4) 0.002(4)
C18B 0.040(5) 0.040(5) 0.045(5) 0.007(4) 0.002(4) -0.001(4)
C19B 0.045(6) 0.052(6) 0.036(5) 0.002(4) 0.004(4) 0.006(4)
C20B 0.031(4) 0.046(5) 0.040(5) 0.004(4) -0.002(4) 0.004(4)
C21B 0.036(5) 0.033(4) 0.046(5) -0.004(4) 0.005(4) -0.001(4)
C22B 0.036(5) 0.035(4) 0.039(5) -0.001(4) 0.004(4) 0.001(4)
C23B 0.059(7) 0.064(7) 0.034(5) 0.011(5) 0.009(5) 0.009(6)
C24B 0.098(11) 0.067(8) 0.061(8) 0.010(6) 0.046(8) 0.004(7)
C25B 0.071(8) 0.087(9) 0.051(7) 0.013(7) -0.014(6) -0.015(8)
C26B 0.103(11) 0.060(7) 0.045(6) -0.002(5) 0.018(7) 0.002(7)
C27B 0.042(5) 0.034(5) 0.046(6) 0.004(4) 0.001(4) -0.004(4)
C28B 0.050(6) 0.049(5) 0.032(5) -0.007(4) 0.003(4) -0.001(4)
C29B 0.066(7) 0.031(5) 0.052(6) -0.005(4) 0.003(5) 0.007(4)
C30B 0.068(7) 0.046(5) 0.036(5) -0.001(4) 0.007(5) -0.018(5)
C31B 0.067(7) 0.036(5) 0.031(5) 0.000(4) 0.000(5) -0.011(4)
C32B 0.051(6) 0.032(5) 0.056(6) 0.005(4) -0.008(5) -0.003(4)
C33B 0.043(5) 0.042(5) 0.039(5) 0.005(4) 0.005(4) 0.005(4)
C34B 0.078(8) 0.056(6) 0.034(5) -0.001(5) 0.006(5) -0.009(6)
C41B 0.051(6) 0.041(5) 0.048(6) -0.003(4) 0.009(5) 0.003(4)
C42B 0.144(17) 0.058(8) 0.072(9) -0.001(7) 0.004(10) 0.019(9)
C43B 0.109(12) 0.072(9) 0.062(8) -0.007(7) 0.015(8) 0.032(8)
C44B 0.153(17) 0.052(8) 0.107(13) 0.014(8) 0.070(13) 0.005(9)
C45B 0.18(2) 0.060(9) 0.141(18) -0.016(11) 0.099(18) -0.024(12)
C46B 0.24(3) 0.083(13) 0.15(2) 0.008(14) 0.06(2) -0.040(18)
C47B 0.16(2) 0.092(12) 0.076(11) -0.013(9) 0.022(12) -0.069(13)
C48B 0.114(15) 0.089(12) 0.119(15) -0.026(11) -0.007(13) -0.033(11)
C49B 0.29(3) 0.112(13) 0.115(14) 0.011(11) -0.086(16) -0.089(15)
C50B 0.28(3) 0.122(13) 0.124(14) 0.010(11) -0.083(16) -0.096(15)
C51B 0.26(4) 0.096(17) 0.24(4) -0.07(2) 0.07(3) -0.05(2)
C52B 0.059(7) 0.040(5) 0.052(6) -0.004(4) -0.014(5) 0.004(5)
C53B 0.040(6) 0.062(6) 0.045(6) 0.001(5) -0.002(5) 0.003(5)
C54B 0.032(5) 0.059(6) 0.056(6) -0.013(5) 0.002(5) 0.002(4)
C55B 0.052(6) 0.046(5) 0.046(6) 0.005(5) 0.003(5) 0.004(5)
C56B 0.049(6) 0.069(7) 0.049(6) -0.002(5) -0.002(5) 0.019(6)
C57B 0.082(9) 0.041(6) 0.062(7) -0.003(5) 0.005(7) 0.010(6)
C58B 0.047(6) 0.062(7) 0.063(7) 0.014(6) 0.006(6) 0.007(5)
C59B 0.094(11) 0.085(10) 0.068(9) 0.012(8) 0.018(8) 0.027(9)
C60B 0.091(10) 0.107(11) 0.039(6) 0.009(7) 0.000(7) 0.029(9)
C61B 0.105(13) 0.134(15) 0.041(7) 0.006(8) 0.002(7) 0.052(11)
C62B 0.088(10) 0.094(10) 0.040(6) 0.005(6) 0.001(6) 0.032(8)
C63B 0.054(7) 0.061(7) 0.074(8) 0.013(6) 0.013(6) 0.010(6)
C64B 0.068(8) 0.060(7) 0.040(6) 0.000(5) -0.004(5) 0.008(6)
C65B 0.091(10) 0.066(8) 0.064(8) 0.000(6) -0.005(7) 0.033(8)
C66B 0.126(15) 0.100(12) 0.056(8) 0.000(8) 0.005(9) 0.052(11)
C67B 0.039(5) 0.054(6) 0.053(6) 0.001(5) 0.002(5) 0.003(5)
C2C 0.039(5) 0.034(4) 0.043(5) 0.004(4) 0.004(4) 0.011(4)
C3C 0.032(5) 0.034(4) 0.052(6) 0.004(4) 0.001(4) 0.002(4)
C4C 0.048(6) 0.030(4) 0.040(5) 0.003(4) 0.004(4) 0.010(4)
C5C 0.032(5) 0.068(7) 0.035(5) -0.011(4) 0.000(4) 0.018(5)
C6C 0.047(7) 0.118(12) 0.053(7) 0.017(7) -0.008(6) 0.016(7)
C7C 0.045(8) 0.25(3) 0.057(9) 0.014(13) 0.018(7) 0.050(13)
C8C 0.039(8) 0.21(2) 0.065(10) -0.053(12) -0.013(8) 0.036(11)
C9C 0.034(6) 0.114(12) 0.118(14) -0.047(11) 0.008(8) -0.013(7)
C10C 0.041(6) 0.069(7) 0.065(7) -0.017(6) 0.009(6) 0.008(5)
C11C 0.055(6) 0.026(4) 0.047(6) 0.008(4) 0.007(5) 0.000(4)
C12C 0.079(8) 0.040(5) 0.066(7) -0.005(5) 0.020(7) 0.010(6)
C13C 0.079(9) 0.042(6) 0.070(8) -0.012(5) 0.005(7) -0.007(6)
C14C 0.080(9) 0.043(6) 0.080(9) 0.001(6) -0.006(8) -0.009(6)
C15C 0.065(7) 0.057(6) 0.057(7) -0.008(6) 0.008(6) -0.021(5)
C16C 0.050(6) 0.039(5) 0.050(6) 0.004(4) 0.010(5) -0.003(4)
C17C 0.043(5) 0.035(4) 0.046(5) 0.002(4) 0.009(5) -0.001(4)
C18C 0.038(5) 0.044(5) 0.038(5) -0.003(4) 0.000(4) -0.002(4)
C19C 0.056(6) 0.035(5) 0.048(6) -0.003(4) 0.002(5) 0.010(4)
C20C 0.054(6) 0.054(6) 0.037(5) -0.008(4) 0.008(5) 0.009(5)
C21C 0.041(5) 0.052(5) 0.043(5) -0.001(4) 0.008(4) 0.010(5)
C22C 0.049(6) 0.047(5) 0.052(6) -0.008(5) 0.009(5) 0.000(5)
C23C 0.051(6) 0.051(6) 0.070(8) 0.010(5) 0.016(6) 0.017(5)
C24C 0.080(9) 0.082(9) 0.044(6) -0.015(6) 0.003(6) 0.021(8)
C25C 0.35(4) 0.107(16) 0.063(11) -0.022(10) -0.030(18) 0.07(2)
C26C 0.094(13) 0.18(2) 0.101(14) 0.057(15) 0.044(11) 0.001(14)
C27C 0.132(15) 0.092(10) 0.045(7) 0.024(7) -0.018(9) 0.018(10)
C28C 0.037(5) 0.040(5) 0.035(5) 0.004(4) 0.004(4) 0.005(4)
C29C 0.062(7) 0.040(5) 0.040(5) -0.011(4) -0.008(5) 0.014(5)
C30C 0.067(7) 0.044(5) 0.029(5) 0.000(4) 0.010(5) 0.013(5)
C31C 0.047(6) 0.040(5) 0.035(5) 0.003(4) 0.008(4) 0.005(4)
C32C 0.040(5) 0.040(5) 0.040(5) 0.006(4) 0.003(4) 0.003(4)
C33C 0.037(5) 0.037(5) 0.028(4) -0.005(4) -0.002(4) -0.002(4)
C34C 0.041(5) 0.034(5) 0.052(6) 0.007(4) 0.008(4) 0.003(4)
C35C 0.058(7) 0.051(6) 0.063(7) 0.011(5) 0.018(6) 0.023(5)
C36C 0.066(8) 0.072(8) 0.054(7) 0.022(6) 0.025(6) 0.021(6)
C37C 0.063(7) 0.055(6) 0.066(7) 0.017(6) 0.022(6) 0.015(6)
C38C 0.046(6) 0.059(6) 0.054(6) 0.019(5) 0.011(5) 0.002(5)
C39C 0.063(8) 0.060(7) 0.098(11) -0.008(7) 0.028(8) 0.006(6)
C40C 0.050(7) 0.075(9) 0.099(11) -0.010(8) 0.029(8) 0.000(6)
C41C 0.056(7) 0.082(8) 0.056(7) -0.019(7) 0.016(6) -0.012(7)
C42C 0.062(8) 0.102(11) 0.069(9) -0.037(9) 0.016(7) -0.006(8)
C43C 0.075(10) 0.142(16) 0.050(8) -0.023(10) 0.019(7) -0.038(11)
C44C 0.062(8) 0.127(13) 0.038(6) -0.007(8) 0.006(6) -0.024(9)
C45C 0.037(5) 0.096(9) 0.041(6) -0.008(6) -0.004(5) -0.014(6)
C46C 0.038(5) 0.071(7) 0.037(5) -0.009(5) 0.003(4) -0.011(5)
C47C 0.038(5) 0.065(7) 0.052(6) 0.010(5) -0.005(5) 0.002(5)
C48C 0.033(5) 0.054(5) 0.041(5) 0.001(4) -0.002(4) 0.008(4)
C49C 0.052(7) 0.058(7) 0.064(7) 0.014(5) 0.007(6) -0.001(5)
C50C 0.060(7) 0.071(7) 0.042(6) 0.024(5) 0.001(5) -0.003(6)
C51C 0.052(6) 0.034(4) 0.041(5) 0.011(4) 0.000(5) 0.005(4)
C52C 0.049(6) 0.044(5) 0.054(6) -0.001(5) 0.011(5) -0.003(4)
C53C 0.081(9) 0.043(6) 0.060(7) 0.008(5) 0.010(6) 0.006(6)
C54C 0.060(7) 0.036(5) 0.054(6) 0.007(4) -0.005(5) -0.003(5)
C55C 0.070(8) 0.049(6) 0.076(9) 0.003(6) 0.007(7) -0.006(6)
C56C 0.084(9) 0.042(6) 0.066(8) 0.014(5) -0.005(7) -0.016(6)
C57C 0.085(9) 0.053(6) 0.046(6) 0.002(5) 0.005(6) -0.024(6)
C58C 0.091(10) 0.065(7) 0.044(6) 0.005(5) 0.014(6) -0.041(7)
C59C 0.064(8) 0.092(10) 0.053(7) 0.002(7) 0.015(7) -0.029(8)
C60C 0.059(7) 0.084(9) 0.054(7) -0.008(6) 0.021(6) -0.025(7)
C61C 0.052(6) 0.064(7) 0.040(6) -0.005(5) 0.009(5) -0.029(5)
C62C 0.043(5) 0.051(5) 0.038(5) 0.002(4) 0.005(4) -0.011(5)
C63C 0.063(7) 0.047(5) 0.034(5) 0.005(4) -0.001(5) -0.017(5)
C64C 0.049(6) 0.044(5) 0.032(5) -0.002(4) -0.004(4) -0.007(4)
C65C 0.054(6) 0.054(6) 0.044(6) 0.004(5) 0.004(5) -0.011(5)
C66C 0.041(5) 0.065(7) 0.046(6) -0.016(5) 0.009(5) -0.004(5)
C67C 0.095(10) 0.047(6) 0.037(5) -0.003(4) 0.005(6) -0.003(6)
C68C 0.31(3) 0.086(11) 0.102(12) -0.032(9) -0.135(16) 0.054(14)
C69C 0.138(15) 0.097(11) 0.040(7) 0.001(7) -0.015(8) -0.050(11)
C70C 0.22(3) 0.34(4) 0.17(2) -0.18(3) 0.13(2) -0.12(3)
C65D 0.048(6) 0.031(4) 0.038(5) 0.005(4) -0.002(4) 0.016(4)
N1TA 0.047(5) 0.042(5) 0.110(9) 0.004(6) 0.003(6) -0.002(4)
C1TA 0.070(10) 0.086(11) 0.161(19) -0.012(12) 0.007(11) 0.018(8)
C2TA 0.053(8) 0.097(11) 0.18(2) 0.040(12) -0.003(11) -0.034(8)
C2TB 0.123(15) 0.114(14) 0.067(9) -0.011(10) 0.029(10) 0.015(12)
C3TA 0.056(8) 0.089(11) 0.18(2) 0.043(13) -0.014(11) -0.017(8)
C4TA 0.030(5) 0.088(9) 0.111(12) -0.008(9) -0.002(7) 0.001(6)
N1TB 0.037(5) 0.045(5) 0.081(7) 0.010(5) 0.000(5) -0.007(4)
C1TB 0.046(7) 0.054(7) 0.18(2) -0.007(9) 0.008(9) -0.003(6)
C3TB 0.050(7) 0.067(9) 0.21(2) 0.036(11) 0.026(11) -0.016(7)
C4TB 0.056(8) 0.087(10) 0.073(9) 0.002(7) -0.003(7) -0.002(7)

loop_
_atom_type_symbol
_atom_type_description
_atom_type_scat_dispersion_real
_atom_type_scat_dispersion_imag
_atom_type_scat_source
C C 0.003 0.002 'International Tables Vol C Tables 4.2.6.8 and 6.1.1.4'
N N 0.0059 0.0032 'International Tables Vol C Tables 4.2.6.8 and 6.1.1.4'
O O 0.0105 0.0059 'International Tables Vol C Tables 4.2.6.8 and 6.1.1.4'
U U -8.4528 9.4538 'International Tables Vol C Tables 4.2.6.8 and 6.1.1.4'
H H 0 0 'International Tables Vol C Tables 4.2.6.8 and 6.1.1.4'

loop_
_geom_angle_atom_site_label_1
_geom_angle_atom_site_label_2
_geom_angle_atom_site_label_3
_geom_angle
O2A U1A O1A 178.2(4)
O2A U1A O5A 96.1(4)
O1A U1A O5A 85.7(4)
O2A U1A O3A 87.4(3)
O1A U1A O3A 92.8(3)
O5A U1A O3A 83.2(3)
O2A U1A O4A 86.1(3)
O1A U1A O4A 94.2(3)
O5A U1A O4A 81.6(3)
O3A U1A O4A 162.7(2)
O2A U1A N2A 99.3(3)
O1A U1A N2A 79.2(3)
O5A U1A N2A 144.1(3)
O3A U1A N2A 129.5(2)
O4A U1A N2A 67.5(2)
O2A U1A N1A 84.8(3)
O1A U1A N1A 93.5(3)
O5A U1A N1A 151.1(3)
O3A U1A N1A 67.9(2)
O4A U1A N1A 127.2(3)
N2A U1A N1A 63.0(2)
C3A N2A C2A 117.8(8)
C3A N2A U1A 122.3(6)
C2A N2A U1A 119.4(6)
C4A N1A C1A 116.5(8)
C4A N1A U1A 123.6(7)
C1A N1A U1A 119.5(5)
C32A O3A U1A 126.6(6)
C22A O4A U1A 125.4(6)
C39A O5A U1A 147.8(10)
C52A O7A C37A 118.5(9)
C68A O8A C38A 115.2(9)
N1A C1A C2A 107.6(8)
N1A C1A C5A 108.9(9)
C2A C1A C5A 114.6(8)
N2A C2A C11A 110.9(8)
N2A C2A C1A 110.8(8)
C11A C2A C1A 112.6(9)
N2A C3A C17A 127.2(9)
N1A C4A C85A 125.4(10)
C10A C5A C6A 119.8(10)
C10A C5A C1A 124.9(10)
C6A C5A C1A 115.2(10)
C7A C6A C5A 120.0(13)
C8A C7A C6A 118.9(12)
C7A C8A C9A 120.7(12)
C8A C9A C10A 120.8(14)
C5A C10A C9A 119.6(12)
C12A C11A C16A 114.4(12)
C12A C11A C2A 120.0(11)
C16A C11A C2A 125.4(10)
C11A C12A C13A 121.7(16)
C14A C13A C12A 119.6(15)
C15A C14A C13A 120.0(14)
C14A C15A C16A 121.0(15)
C15A C16A C11A 123.0(13)
C22A C17A C18A 120.4(9)
C22A C17A C3A 121.0(9)
C18A C17A C3A 118.6(9)
C17A C18A C19A 119.5(10)
C20A C19A C18A 119.1(10)
C20A C19A C23A 119.6(10)
C18A C19A C23A 121.3(10)
C19A C20A C21A 123.0(9)
C20A C21A C22A 119.8(9)
C20A C21A C37A 120.9(9)
C22A C21A C37A 119.2(9)
O4A C22A C17A 121.2(9)
O4A C22A C21A 120.5(9)
C17A C22A C21A 118.2(8)
C24A C23A C25A 113.7(12)
C24A C23A C19A 111.6(11)
C25A C23A C19A 112.5(11)
C24A C23A C26A 104.4(11)
C25A C23A C26A 106.5(13)
C19A C23A C26A 107.5(11)
C39A C27A C51A 123.4(12)
C39A C27A C84A 120.8(11)
C51A C27A C84A 115.8(11)
C29A C28A C85A 123.2(12)
C28A C29A C30A 116.9(11)
C28A C29A C33A 120.2(12)
C30A C29A C33A 122.7(11)
C31A C30A C29A 121.4(12)
C30A C31A C32A 121.0(11)
C30A C31A C38A 124.5(10)
C32A C31A C38A 114.5(9)
O3A C32A C85A 123.3(9)
O3A C32A C31A 119.5(10)
C85A C32A C31A 117.2(10)
C35A C33A C34A 111.9(17)
C35A C33A C29A 112.9(11)
C34A C33A C29A 110.5(12)
C35A C33A C36A 103.2(13)
C34A C33A C36A 106.3(13)
C29A C33A C36A 111.7(12)
O7A C37A C21A 108.6(8)
O8A C38A C31A 107.8(10)
O5A C39A C27A 126.1(13)
O5A C39A C40A 117.6(12)
C27A C39A C40A 116.3(12)
C41A C40A C39A 122.1(12)
C40A C41A C42A 121.7(12)
C43A C42A C51A 121.1(14)
C43A C42A C41A 124.4(13)
C51A C42A C41A 114.4(12)
C44A C43A C42A 123.1(14)
C43A C44A C45A 120.5(13)
C46A C45A C44A 123.5(15)
C46A C45A C50A 121.3(16)
C44A C45A C50A 115.0(14)
C47A C46A C45A 120.8(16)
C46A C47A C48A 122.7(16)
C47A C48A C49A 122.6(14)
C86A C49A C48A 129.0(14)
C86A C49A C50A 115.1(13)
C48A C49A C50A 115.4(13)
C51A C50A C45A 124.5(13)
C51A C50A C49A 118.9(12)
C45A C50A C49A 116.5(13)
C50A C51A C27A 122.5(12)
C50A C51A C42A 115.5(12)
C27A C51A C42A 121.6(12)
C57A C52A O7A 118.3(11)
C57A C52A C53A 120.2(10)
O7A C52A C53A 121.5(11)
C54A C53A C52A 118.4(12)
C55A C54A C53A 122.7(14)
C54A C55A C56A 118.7(14)
C54A C55A C66A 123.3(16)
C56A C55A C66A 117.9(17)
C65A C56A C57A 119.0(13)
C65A C56A C55A 120.0(14)
C57A C56A C55A 121.0(13)
C52A C57A C56A 118.9(12)
C52A C57A C58A 120.6(11)
C56A C57A C58A 120.5(11)
C59A C58A C57A 120.3(13)
C58A C59A C60A 119.6(15)
C61A C60A C65A 119.8(17)
C61A C60A C59A 120.9(19)
C65A C60A C59A 119.4(14)
C60A C61A C62A 119(2)
C63A C62A C61A 121(2)
C62A C63A C64A 120(2)
C65A C64A C63A 121(2)
C65A C64A C67A 116.3(17)
C63A C64A C67A 122.4(19)
C56A C65A C64A 121.4(16)
C56A C65A C60A 121.2(15)
C64A C65A C60A 117.4(16)
C67A C66A C55A 122(2)
C66A C67A C64A 121.7(19)
O8A C68A C69A 126.0(11)
O8A C68A C81A 114.9(11)
C69A C68A C81A 119.1(11)
C70A C69A C68A 123.2(12)
C69A C70A C71A 120.1(12)
C80A C71A C70A 118.0(12)
C80A C71A C72A 120.4(12)
C70A C71A C72A 121.4(11)
C73A C72A C71A 120.7(13)
C72A C73A C74A 119.8(13)
C73A C74A C75A 123.1(14)
C73A C74A C79A 120.9(11)
C75A C74A C79A 115.9(14)
C76A C75A C74A 123.3(16)
C77A C76A C75A 121.8(14)
C76A C77A C78A 119.5(16)
C83A C78A C79A 120.0(11)
C83A C78A C77A 122.4(15)
C79A C78A C77A 117.5(13)
C80A C79A C78A 119.2(10)
C80A C79A C74A 119.0(11)
C78A C79A C74A 121.8(11)
C71A C80A C79A 119.0(11)
C71A C80A C81A 121.1(11)
C79A C80A C81A 119.8(10)
C68A C81A C82A 122.3(11)
C68A C81A C80A 118.2(11)
C82A C81A C80A 119.5(10)
C83A C82A C81A 120.2(11)
C78A C83A C82A 121.2(11)
C86A C84A C27A 121.2(12)
C32A C85A C28A 119.9(10)
C32A C85A C4A 121.6(9)
C28A C85A C4A 118.2(11)
C84A C86A C49A 125.9(14)
O2B U1B O1B 178.6(3)
O2B U1B O4B 90.2(3)
O1B U1B O4B 89.8(3)
O2B U1B O3B 90.8(3)
O1B U1B O3B 89.7(3)
O4B U1B O3B 159.7(2)
O2B U1B OH 91.1(3)
O1B U1B OH 90.3(3)
O4B U1B OH 82.4(3)
O3B U1B OH 77.4(3)
O2B U1B N2B 84.6(3)
O1B U1B N2B 94.1(3)
O4B U1B N2B 68.0(2)
O3B U1B N2B 132.2(2)
OH U1B N2B 150.0(3)
O2B U1B N1B 94.4(3)
O1B U1B N1B 84.5(3)
O4B U1B N1B 130.9(2)
O3B U1B N1B 69.2(2)
OH U1B N1B 146.1(3)
N2B U1B N1B 63.9(3)
O1C U1C O2C 177.5(3)
O1C U1C O3C 90.4(3)
O2C U1C O3C 87.9(3)
O1C U1C O4C 91.1(3)
O2C U1C O4C 91.2(3)
O3C U1C O4C 156.9(2)
O1C U1C OH 92.0(3)
O2C U1C OH 89.7(3)
O3C U1C OH 84.6(3)
O4C U1C OH 72.3(3)
O1C U1C N1C 85.1(3)
O2C U1C N1C 92.6(3)
O3C U1C N1C 69.9(2)
O4C U1C N1C 133.2(2)
OH U1C N1C 154.2(3)
O1C U1C N2C 92.9(3)
O2C U1C N2C 86.9(3)
O3C U1C N2C 133.2(2)
O4C U1C N2C 69.7(2)
OH U1C N2C 141.8(3)
N1C U1C N2C 64.0(2)
U1B OH U1C 169.7(5)
C4B N1B C1B 115.8(8)
C4B N1B U1B 125.2(6)
C1B N1B U1B 117.9(5)
C3B N2B C2B 116.1(8)
C3B N2B U1B 124.0(6)
C2B N2B U1B 118.8(6)
C33B O3B U1B 133.6(6)
C22B O4B U1B 129.8(6)
C27B O5B C42B 119.2(12)
C52B O6B C41B 118.3(8)
C4C N1C C2C 116.1(8)
C4C N1C U1C 122.6(6)
C2C N1C U1C 119.6(6)
C3C N2C C65D 114.1(8)
C3C N2C U1C 127.3(6)
C65D N2C U1C 118.4(6)
C33C O3C U1C 129.2(6)
C17C O4C U1C 140.7(6)
C51C O5C C34C 116.1(7)
C35C O6C C23C 119.6(9)
N1B C1B C5B 110.5(8)
N1B C1B C2B 108.9(7)
C5B C1B C2B 111.8(9)
N2B C2B C11B 108.0(7)
N2B C2B C1B 105.4(8)
C11B C2B C1B 115.2(9)
N2B C3B C17B 126.8(9)
N1B C4B C28B 128.1(9)
C6B C5B C10B 116.9(10)
C6B C5B C1B 121.9(9)
C10B C5B C1B 121.1(9)
C5B C6B C7B 121.9(11)
C8B C7B C6B 119.1(11)
C9B C8B C7B 119.7(12)
C8B C9B C10B 121.0(12)
C9B C10B C5B 121.1(11)
C16B C11B C12B 119.6(10)
C16B C11B C2B 120.0(9)
C12B C11B C2B 120.4(9)
C13B C12B C11B 117.2(11)
C14B C13B C12B 120.4(12)
C13B C14B C15B 123.5(12)
C14B C15B C16B 115.4(11)
C11B C16B C15B 123.7(11)
C18B C17B C3B 118.7(8)
C18B C17B C22B 120.3(9)
C3B C17B C22B 120.6(9)
C17B C18B C19B 123.5(9)
C18B C19B C20B 115.6(9)
C18B C19B C23B 122.4(9)
C20B C19B C23B 121.9(9)
C21B C20B C19B 121.8(9)
C20B C21B C22B 121.3(9)
C20B C21B C27B 118.9(9)
C22B C21B C27B 119.6(9)
O4B C22B C21B 120.9(8)
O4B C22B C17B 122.1(8)
C21B C22B C17B 116.8(9)
C24B C23B C26B 108.6(10)
C24B C23B C25B 110.0(12)
C26B C23B C25B 108.2(11)
C24B C23B C19B 110.8(10)
C26B C23B C19B 110.1(10)
C25B C23B C19B 109.1(9)
O5B C27B C21B 106.5(9)
C29B C28B C4B 117.6(9)
C29B C28B C33B 118.9(9)
C4B C28B C33B 123.5(9)
C28B C29B C30B 122.2(9)
C31B C30B C29B 117.8(9)
C31B C30B C34B 121.1(10)
C29B C30B C34B 121.1(10)
C32B C31B C30B 122.0(10)
C31B C32B C33B 121.6(10)
C31B C32B C41B 122.0(10)
C33B C32B C41B 116.4(10)
O3B C33B C32B 122.7(9)
O3B C33B C28B 119.7(8)
C32B C33B C28B 117.5(9)
C36B C34B C39B 71.2(19)
C36B C34B C30B 109.6(18)
C39B C34B C30B 108.8(13)
C36B C34B C40B 41.5(16)
C39B C34B C40B 107.4(16)
C30B C34B C40B 115.5(13)
C36B C34B C38B 140(2)
C39B C34B C38B 112.4(17)
C30B C34B C38B 106.8(14)
C40B C34B C38B 106.1(16)
C36B C34B C37B 112.1(19)
C39B C34B C37B 45.8(15)
C30B C34B C37B 111.9(14)
C40B C34B C37B 131.6(16)
C38B C34B C37B 68.0(16)
C36B C34B C35B 117(2)
C39B C34B C35B 142.3(18)
C30B C34B C35B 102.8(13)
C40B C34B C35B 75.7(15)
C38B C34B C35B 36.5(14)
C37B C34B C35B 103.2(17)
O6B C41B C32B 106.4(8)
C48B C42B O5B 120.9(16)
C48B C42B C43B 117.8(15)
O5B C42B C43B 121.3(15)
C44B C43B C42B 123.3(17)
C43B C44B C45B 117(2)
C47B C45B C46B 123(3)
C47B C45B C44B 117.5(15)
C46B C45B C44B 120(3)
C51B C46B C45B 124(3)
C48B C47B C1AA 131(2)
C48B C47B C45B 123.4(18)
C1AA C47B C45B 105(2)
C48B C47B C1GG 110(2)
C1AA C47B C1GG 24.0(17)
C45B C47B C1GG 126.6(19)
C47B C48B C42B 121(2)
C47B C48B C49B 118.6(19)
C42B C48B C49B 120.2(17)
C50B C49B C48B 125(2)
C49B C50B C1HH 128(3)
C49B C50B C1BB 111(3)
C1HH C50B C1BB 18(2)
C1FF C51B C46B 113(3)
C1FF C51B C1NN 15(2)
C46B C51B C1NN 113(2)
O6B C52B C53B 124.9(10)
O6B C52B C64B 114.8(10)
C53B C52B C64B 120.2(10)
C54B C53B C52B 119.5(10)
C55B C54B C53B 121.4(10)
C54B C55B C67B 120.6(10)
C54B C55B C56B 122.0(10)
C67B C55B C56B 117.4(10)
C57B C56B C55B 122.0(11)
C56B C57B C58B 121.7(11)
C59B C58B C57B 123.8(12)
C59B C58B C63B 118.3(13)
C57B C58B C63B 117.7(12)
C58B C59B C60B 121.8(14)
C61B C60B C59B 120.0(13)
C60B C61B C62B 123.7(14)
C63B C62B C61B 115.9(13)
C63B C62B C66B 119.7(12)
C61B C62B C66B 124.3(13)
C62B C63B C67B 120.3(11)
C62B C63B C58B 120.2(12)
C67B C63B C58B 119.4(12)
C65B C64B C52B 122.8(11)
C65B C64B C67B 119.4(11)
C52B C64B C67B 117.8(10)
C66B C65B C64B 122.8(12)
C65B C66B C62B 119.5(13)
C55B C67B C63B 121.4(10)
C55B C67B C64B 120.3(10)
C63B C67B C64B 118.2(10)
N1C C2C C5C 110.8(8)
N1C C2C C65D 106.8(7)
C5C C2C C65D 111.4(8)
N2C C3C C18C 127.5(9)
N1C C4C C28C 128.5(9)
C10C C5C C6C 120.4(11)
C10C C5C C2C 121.6(10)
C6C C5C C2C 117.8(11)
C5C C6C C7C 115.8(17)
C8C C7C C6C 124.4(18)
C7C C8C C9C 116.9(15)
C8C C9C C10C 121.7(18)
C5C C10C C9C 120.5(14)
C12C C11C C16C 116.9(10)
C12C C11C C65D 121.1(10)
C16C C11C C65D 121.7(9)
C11C C12C C13C 121.0(12)
C14C C13C C12C 121.9(11)
C13C C14C C15C 118.6(12)
C14C C15C C16C 121.1(12)
C15C C16C C11C 120.3(10)
O4C C17C C18C 121.0(9)
O4C C17C C22C 119.7(9)
C18C C17C C22C 119.2(9)
C17C C18C C19C 119.5(9)
C17C C18C C3C 124.4(9)
C19C C18C C3C 115.4(9)
C20C C19C C18C 122.2(9)
C21C C20C C19C 115.6(10)
C21C C20C C24C 120.9(9)
C19C C20C C24C 123.4(10)
C22C C21C C20C 125.3(10)
C21C C22C C17C 118.1(10)
C21C C22C C23C 121.0(10)
C17C C22C C23C 120.9(10)
O6C C23C C22C 108.7(9)
C26C C24C C27C 109.0(15)
C26C C24C C20C 110.5(13)
C27C C24C C20C 112.9(11)
C26C C24C C25C 114.3(19)
C27C C24C C25C 103.1(15)
C20C C24C C25C 107.0(13)
C29C C28C C4C 118.6(9)
C29C C28C C33C 120.1(9)
C4C C28C C33C 121.2(9)
C28C C29C C30C 123.8(9)
C31C C30C C29C 114.0(9)
C31C C30C C67C 124.8(9)
C29C C30C C67C 121.1(9)
C32C C31C C30C 125.3(9)
C31C C32C C33C 119.3(9)
C31C C32C C34C 120.5(9)
C33C C32C C34C 120.0(9)
O3C C33C C28C 122.4(8)
O3C C33C C32C 120.6(8)
C28C C33C C32C 116.9(8)
O5C C34C C32C 109.5(8)
O6C C35C C36C 123.5(10)
O6C C35C C48C 115.8(10)
C36C C35C C48C 120.7(10)
C37C C36C C35C 119.1(11)
C36C C37C C38C 122.6(11)
C47C C38C C37C 116.8(11)
C47C C38C C39C 119.6(11)
C37C C38C C39C 123.6(11)
C40C C39C C38C 121.2(13)
C39C C40C C41C 119.7(13)
C42C C41C C46C 120.6(14)
C42C C41C C40C 121.0(14)
C46C C41C C40C 118.3(11)
C43C C42C C41C 123.3(15)
C42C C43C C44C 119.7(13)
C45C C44C C43C 118.8(15)
C50C C45C C44C 121.7(13)
C50C C45C C46C 118.0(10)
C44C C45C C46C 120.2(13)
C41C C46C C47C 122.8(11)
C41C C46C C45C 117.4(10)
C47C C46C C45C 119.8(11)
C48C C47C C38C 121.0(11)
C48C C47C C46C 120.6(10)
C38C C47C C46C 118.2(11)
C47C C48C C35C 119.5(10)
C47C C48C C49C 117.8(10)
C35C C48C C49C 122.6(10)
C50C C49C C48C 121.9(11)
C49C C50C C45C 121.7(11)
C64C C51C C52C 123.1(9)
C64C C51C O5C 114.6(9)
C52C C51C O5C 122.2(9)
C53C C52C C51C 117.1(11)
C52C C53C C54C 124.6(12)
C53C C54C C55C 125.9(12)
C53C C54C C63C 117.3(9)
C55C C54C C63C 116.8(11)
C56C C55C C54C 126.2(13)
C55C C56C C57C 118.1(11)
C58C C57C C62C 120.2(13)
C58C C57C C56C 122.5(12)
C62C C57C C56C 117.4(10)
C59C C58C C57C 120.6(13)
C58C C59C C60C 123.5(12)
C59C C60C C61C 118.0(13)
C62C C61C C60C 120.6(11)
C62C C61C C66C 116.4(9)
C60C C61C C66C 122.9(12)
C61C C62C C63C 121.7(10)
C61C C62C C57C 116.9(10)
C63C C62C C57C 121.4(11)
C62C C63C C64C 121.0(11)
C62C C63C C54C 120.1(10)
C64C C63C C54C 118.9(10)
C51C C64C C63C 118.9(10)
C51C C64C C65C 124.4(9)
C63C C64C C65C 116.7(10)
C66C C65C C64C 122.3(11)
C65C C66C C61C 121.9(11)
C68C C67C C69C 111.0(15)
C68C C67C C70C 109(2)
C69C C67C C70C 106.4(18)
C68C C67C C30C 111.8(11)
C69C C67C C30C 111.9(10)
C70C C67C C30C 106.1(15)
C1BB C1AA C1FF 120
C1BB C1AA C47B 114(2)
C1FF C1AA C47B 126(2)
C1AA C1BB C1CC 120
C1AA C1BB C50B 120(2)
C1CC C1BB C50B 120(2)
C1DD C1CC C1BB 120
C1CC C1DD C1EE 120
C1FF C1EE C1DD 120
C51B C1FF C1EE 111(3)
C51B C1FF C1AA 129(3)
C1EE C1FF C1AA 120
C1HH C1GG C1NN 120
C1HH C1GG C47B 128(2)
C1NN C1GG C47B 111(2)
C1GG C1HH C1II 120
C1GG C1HH C50B 110(3)
C1II C1HH C50B 130(3)
C1LL C1II C1HH 120
C1II C1LL C1MM 120
C1NN C1MM C1LL 120
C1MM C1NN C1GG 120
C1MM C1NN C51B 117(2)
C1GG C1NN C51B 120(2)
N2C C65D C11C 112.3(8)
N2C C65D C2C 108.0(7)
C11C C65D C2C 113.7(8)
C3TA N1TA C1TA 109.5(13)
C3TA N1TA C4TA 108.2(12)
C1TA N1TA C4TA 107.0(12)
C3TA N1TA C2TA 113.6(14)
C1TA N1TA C2TA 108.8(14)
C4TA N1TA C2TA 109.6(10)
C4TB N1TB C3TB 112.7(13)
C4TB N1TB C2TB 107.0(11)
C3TB N1TB C2TB 111.6(14)
C4TB N1TB C1TB 105.7(10)
C3TB N1TB C1TB 112.4(10)
C2TB N1TB C1TB 107.1(13)
C3TD C2TD C7TD 120
C3TD C2TD C1TD 116.9(11)
C7TD C2TD C1TD 123.1(11)
C4TD C3TD C2TD 120
C3TD C4TD C5TD 120
C6TD C5TD C4TD 120
C5TD C6TD C7TD 120
C6TD C7TD C2TD 120
C3TC C2TC C7TC 120
C3TC C2TC C1TC 111(3)
C7TC C2TC C1TC 129(3)
C2TC C3TC C4TC 120
C5TC C4TC C3TC 120
C4TC C5TC C6TC 120
C7TC C6TC C5TC 120
C6TC C7TC C2TC 120
O2AT C2ET C1ET 130(3)
C3ET C4ET O2ET 91(4)
O6E7 C7ET C5ET 160(4)

loop_
_geom_bond_atom_site_label_1
_geom_bond_atom_site_label_2
_geom_bond_distance
U1A O2A 1.804(7)
U1A O1A 1.810(7)
U1A O5A 2.263(8)
U1A O3A 2.269(7)
U1A O4A 2.274(8)
U1A N2A 2.626(8)
U1A N1A 2.632(8)
N2A C3A 1.284(12)
N2A C2A 1.476(12)
N1A C4A 1.302(12)
N1A C1A 1.493(13)
O3A C32A 1.304(13)
O4A C22A 1.303(11)
O5A C39A 1.243(16)
O7A C52A 1.389(13)
O7A C37A 1.413(13)
O8A C68A 1.372(14)
O8A C38A 1.429(14)
C1A C2A 1.515(14)
C1A C5A 1.543(14)
C2A C11A 1.509(15)
C3A C17A 1.437(13)
C4A C85A 1.447(15)
C5A C10A 1.352(16)
C5A C6A 1.428(16)
C6A C7A 1.399(17)
C7A C8A 1.38(2)
C8A C9A 1.37(2)
C9A C10A 1.408(17)
C11A C12A 1.36(2)
C11A C16A 1.369(17)
C12A C13A 1.42(2)
C13A C14A 1.32(2)
C14A C15A 1.31(2)
C15A C16A 1.367(18)
C17A C22A 1.418(14)
C17A C18A 1.419(14)
C18A C19A 1.420(15)
C19A C20A 1.366(15)
C19A C23A 1.541(16)
C20A C21A 1.380(15)
C21A C22A 1.427(14)
C21A C37A 1.473(14)
C23A C24A 1.488(18)
C23A C25A 1.493(19)
C23A C26A 1.578(19)
C27A C39A 1.376(17)
C27A C51A 1.407(17)
C27A C84A 1.480(19)
C28A C29A 1.360(17)
C28A C85A 1.397(15)
C29A C30A 1.399(19)
C29A C33A 1.527(17)
C30A C31A 1.383(16)
C31A C32A 1.414(14)
C31A C38A 1.530(18)
C32A C85A 1.391(16)
C33A C35A 1.43(2)
C33A C34A 1.50(2)
C33A C36A 1.58(2)
C39A C40A 1.461(19)
C40A C41A 1.334(19)
C41A C42A 1.51(2)
C42A C43A 1.360(19)
C42A C51A 1.417(19)
C43A C44A 1.31(2)
C44A C45A 1.44(2)
C45A C46A 1.40(2)
C45A C50A 1.42(2)
C46A C47A 1.31(2)
C47A C48A 1.36(2)
C48A C49A 1.42(2)
C49A C86A 1.363(19)
C49A C50A 1.53(2)
C50A C51A 1.372(18)
C52A C57A 1.372(17)
C52A C53A 1.438(17)
C53A C54A 1.383(18)
C54A C55A 1.35(2)
C55A C56A 1.41(2)
C55A C66A 1.43(2)
C56A C65A 1.40(2)
C56A C57A 1.408(17)
C57A C58A 1.450(17)
C58A C59A 1.362(18)
C59A C60A 1.46(2)
C60A C61A 1.41(2)
C60A C65A 1.41(2)
C61A C62A 1.45(3)
C62A C63A 1.29(3)
C63A C64A 1.44(3)
C64A C65A 1.42(2)
C64A C67A 1.46(3)
C66A C67A 1.31(3)
C68A C69A 1.389(18)
C68A C81A 1.416(15)
C69A C70A 1.330(18)
C70A C71A 1.442(18)
C71A C80A 1.392(16)
C71A C72A 1.451(19)
C72A C73A 1.35(2)
C73A C74A 1.39(2)
C74A C75A 1.392(18)
C74A C79A 1.446(17)
C75A C76A 1.39(2)
C76A C77A 1.38(2)
C77A C78A 1.441(17)
C78A C83A 1.377(19)
C78A C79A 1.45(2)
C79A C80A 1.415(16)
C80A C81A 1.428(16)
C81A C82A 1.418(16)
C82A C83A 1.404(17)
C84A C86A 1.303(18)
U1B O2B 1.776(7)
U1B O1B 1.800(7)
U1B O4B 2.286(6)
U1B O3B 2.305(7)
U1B OH 2.326(6)
U1B N2B 2.559(7)
U1B N1B 2.596(7)
U1C O1C 1.776(7)
U1C O2C 1.784(8)
U1C O3C 2.285(6)
U1C O4C 2.293(6)
U1C OH 2.348(6)
U1C N1C 2.563(8)
U1C N2C 2.587(8)
N1B C4B 1.292(13)
N1B C1B 1.463(12)
N2B C3B 1.286(13)
N2B C2B 1.483(12)
O3B C33B 1.319(12)
O4B C22B 1.308(11)
O5B C27B 1.392(13)
O5B C42B 1.417(17)
O6B C52B 1.356(13)
O6B C41B 1.419(13)
N1C C4C 1.286(13)
N1C C2C 1.480(11)
N2C C3C 1.290(13)
N2C C65D 1.474(12)
O3C C33C 1.313(11)
O4C C17C 1.321(12)
O5C C51C 1.409(11)
O5C C34C 1.427(12)
O6C C35C 1.348(13)
O6C C23C 1.441(13)
C1B C5B 1.510(14)
C1B C2B 1.541(14)
C2B C11B 1.530(13)
C3B C17B 1.424(14)
C4B C28B 1.418(15)
C5B C6B 1.386(15)
C5B C10B 1.405(15)
C6B C7B 1.395(17)
C7B C8B 1.388(18)
C8B C9B 1.365(18)
C9B C10B 1.370(17)
C11B C16B 1.339(15)
C11B C12B 1.426(15)
C12B C13B 1.411(18)
C13B C14B 1.36(2)
C14B C15B 1.38(2)
C15B C16B 1.411(17)
C17B C18B 1.387(14)
C17B C22B 1.426(13)
C18B C19B 1.395(14)
C19B C20B 1.431(14)
C19B C23B 1.534(14)
C20B C21B 1.386(14)
C21B C22B 1.416(13)
C21B C27B 1.516(13)
C23B C24B 1.507(17)
C23B C26B 1.512(17)
C23B C25B 1.528(18)
C28B C29B 1.394(14)
C28B C33B 1.454(13)
C29B C30B 1.407(16)
C30B C31B 1.389(16)
C30B C34B 1.548(15)
C31B C32B 1.376(15)
C32B C33B 1.405(14)
C32B C41B 1.509(14)
C34B C36B 1.47(4)
C34B C39B 1.53(3)
C34B C40B 1.55(3)
C34B C38B 1.59(3)
C34B C37B 1.63(3)
C34B C35B 1.64(3)
C42B C48B 1.39(2)
C42B C43B 1.48(2)
C43B C44B 1.33(2)
C44B C45B 1.50(3)
C45B C47B 1.42(3)
C45B C46B 1.43(3)
C46B C51B 1.37(4)
C47B C48B 1.33(3)
C47B C1AA 1.40(3)
C47B C1GG 1.65(3)
C48B C49B 1.54(3)
C49B C50B 1.23(3)
C50B C1HH 1.41(4)
C50B C1BB 1.85(4)
C51B C1FF 1.17(4)
C51B C1NN 1.92(5)
C52B C53B 1.416(16)
C52B C64B 1.422(16)
C53B C54B 1.395(15)
C54B C55B 1.364(16)
C55B C67B 1.400(16)
C55B C56B 1.426(15)
C56B C57B 1.380(17)
C57B C58B 1.400(18)
C58B C59B 1.349(19)
C58B C63B 1.449(17)
C59B C60B 1.39(2)
C60B C61B 1.31(2)
C61B C62B 1.431(19)
C62B C63B 1.402(19)
C62B C66B 1.43(2)
C63B C67B 1.431(18)
C64B C65B 1.386(18)
C64B C67B 1.436(16)
C65B C66B 1.37(2)
C2C C5C 1.525(14)
C2C C65D 1.548(14)
C3C C18C 1.423(14)
C4C C28C 1.426(13)
C5C C10C 1.366(17)
C5C C6C 1.386(17)
C6C C7C 1.40(3)
C7C C8C 1.36(3)
C8C C9C 1.36(3)
C9C C10C 1.370(18)
C11C C12C 1.388(14)
C11C C16C 1.404(15)
C11C C65D 1.517(15)
C12C C13C 1.399(18)
C13C C14C 1.336(19)
C14C C15C 1.384(17)
C15C C16C 1.397(15)
C17C C18C 1.403(14)
C17C C22C 1.411(14)
C18C C19C 1.409(15)
C19C C20C 1.392(14)
C20C C21C 1.387(15)
C20C C24C 1.540(17)
C21C C22C 1.376(15)
C22C C23C 1.465(15)
C24C C26C 1.41(2)
C24C C27C 1.52(2)
C24C C25C 1.59(2)
C28C C29C 1.383(14)
C28C C33C 1.430(13)
C29C C30C 1.414(14)
C30C C31C 1.406(14)
C30C C67C 1.520(15)
C31C C32C 1.370(14)
C32C C33C 1.439(13)
C32C C34C 1.499(13)
C35C C36C 1.387(16)
C35C C48C 1.410(15)
C36C C37C 1.364(17)
C37C C38C 1.443(16)
C38C C47C 1.397(15)
C38C C39C 1.461(17)
C39C C40C 1.37(2)
C40C C41C 1.45(2)
C41C C42C 1.394(19)
C41C C46C 1.402(18)
C42C C43C 1.32(2)
C43C C44C 1.45(3)
C44C C45C 1.408(16)
C45C C50C 1.405(19)
C45C C46C 1.446(18)
C46C C47C 1.419(15)
C47C C48C 1.401(16)
C48C C49C 1.443(15)
C49C C50C 1.349(17)
C51C C64C 1.384(15)
C51C C52C 1.391(15)
C52C C53C 1.360(15)
C53C C54C 1.386(17)
C54C C55C 1.422(15)
C54C C63C 1.448(17)
C55C C56C 1.340(18)
C56C C57C 1.48(2)
C57C C58C 1.380(18)
C57C C62C 1.468(16)
C58C C59C 1.33(2)
C59C C60C 1.37(2)
C60C C61C 1.446(15)
C61C C62C 1.390(16)
C61C C66C 1.467(17)
C62C C63C 1.388(14)
C63C C64C 1.414(14)
C64C C65C 1.440(16)
C65C C66C 1.300(15)
C67C C68C 1.46(2)
C67C C69C 1.462(18)
C67C C70C 1.47(3)
C1AA C1BB 1.39
C1AA C1FF 1.39
C1BB C1CC 1.39
C1CC C1DD 1.39
C1DD C1EE 1.39
C1EE C1FF 1.39
C1GG C1HH 1.39
C1GG C1NN 1.39
C1HH C1II 1.39
C1II C1LL 1.39
C1LL C1MM 1.39
C1MM C1NN 1.39
N1TA C3TA 1.39(2)
N1TA C1TA 1.46(2)
N1TA C4TA 1.509(15)
N1TA C2TA 1.507(16)
C2TB N1TB 1.49(2)
N1TB C4TB 1.441(17)
N1TB C3TB 1.451(15)
N1TB C1TB 1.526(16)
C1TD C2TD 1.57(2)
C2TD C3TD 1.39
C2TD C7TD 1.39
C3TD C4TD 1.39
C4TD C5TD 1.39
C5TD C6TD 1.39
C6TD C7TD 1.39
C1TC C2TC 1.41(5)
C2TC C3TC 1.39
C2TC C7TC 1.39
C3TC C4TC 1.39
C4TC C5TC 1.39
C5TC C6TC 1.39
C6TC C7TC 1.39
O2AT C2ET 1.47(4)
C1ET C2ET 1.52(5)
C3ET C4ET 1.55(8)
C4ET O2ET 1.52(7)
C5ET C7ET 1.77(5)
O6E7 C7ET 1.09(5)
